data_7054094
loop_
_publ_author_name
'Wang, Wen-Zhen'
'Hsieh, Chang-Lin'
'Ismayilov, Rayyat H.'
'Hsu, Chia-Hung'
'Liu, Isiah Po-Chun'
'Liu, Yi-Hung'
'Lee, Gene-Hsiang'
'Peng, Shie-Ming'

_publ_section_title
;
 Transition metal complexes of a super rigid anthyridine ligand:
 structural, magnetic and DFT studies
;
_journal_issue 11
_journal_name_full 'New Journal of Chemistry'
_journal_page_first 2340
_journal_paper_doi 10.1039/c2nj40452d
_journal_volume 36
_journal_year 2012
_chemical_formula_sum 'C87 H64.5 Cl4 Co2 N15.5 O17.5'
_chemical_formula_weight 1866.70
_chemical_name_systematic
;
?
;
_space_group_IT_number 14
_symmetry_cell_setting monoclinic
_symmetry_space_group_name_Hall '-P 2yn'
_symmetry_space_group_name_H-M 'P 1 21/n 1'
_atom_sites_solution_hydrogens geom
_atom_sites_solution_primary direct
_atom_sites_solution_secondary difmap
_audit_creation_method SHELXL-97
_cell_angle_alpha 90.00
_cell_angle_beta 99.703(2)
_cell_angle_gamma 90.00
_cell_formula_units_Z 8
_cell_length_a 13.6511(2)
_cell_length_b 70.3157(11)
_cell_length_c 18.9770(4)
_cell_measurement_reflns_used 12668
_cell_measurement_temperature 150(2)
_cell_measurement_theta_max 75.9578
_cell_measurement_theta_min 3.1398
_cell_volume 17955.2(6)
_computing_cell_refinement
;
CrysAlisPro, Oxford Diffraction Ltd.,
Version 1.171.33.55 (release 05-01-2010 CrysAlis171 .NET)
(compiled Jan 5 2010,16:28:46)
Empirical absorption correction using spherical harmonics,
implemented in SCALE3 ABSPACK scaling algorithm.
;
_computing_data_collection
;
CrysAlisPro, Oxford Diffraction Ltd.,
Version 1.171.33.55 (release 05-01-2010 CrysAlis171 .NET)
(compiled Jan 5 2010,16:28:46)
Empirical absorption correction using spherical harmonics,
implemented in SCALE3 ABSPACK scaling algorithm.
;
_computing_data_reduction
;
CrysAlisPro, Oxford Diffraction Ltd.,
Version 1.171.33.55 (release 05-01-2010 CrysAlis171 .NET)
(compiled Jan 5 2010,16:28:46)
Empirical absorption correction using spherical harmonics,
implemented in SCALE3 ABSPACK scaling algorithm.
;
_computing_molecular_graphics SHELXTL
_computing_publication_material SHELXTL
_computing_structure_refinement 'SHELXL-97 (Sheldrick, 1997)'
_computing_structure_solution 'SHELXS-97 (Sheldrick, 1990)'
_diffrn_ambient_temperature 150(2)
_diffrn_measured_fraction_theta_full 0.991
_diffrn_measured_fraction_theta_max 0.991
_diffrn_measurement_device_type 'Oxford Diffraction Gemini A'
_diffrn_measurement_method CCD
_diffrn_radiation_monochromator graphite
_diffrn_radiation_source 'fine-focus sealed tube'
_diffrn_radiation_type CuK\a
_diffrn_radiation_wavelength 1.54178
_diffrn_reflns_av_R_equivalents 0.0618
_diffrn_reflns_av_sigmaI/netI 0.1154
_diffrn_reflns_limit_h_max 16
_diffrn_reflns_limit_h_min -16
_diffrn_reflns_limit_k_max 84
_diffrn_reflns_limit_k_min -68
_diffrn_reflns_limit_l_max 22
_diffrn_reflns_limit_l_min -22
_diffrn_reflns_number 55043
_diffrn_reflns_theta_full 68.00
_diffrn_reflns_theta_max 68.00
_diffrn_reflns_theta_min 3.45
_exptl_absorpt_coefficient_mu 4.617
_exptl_absorpt_correction_T_max 1.00000
_exptl_absorpt_correction_T_min 0.74887
_exptl_absorpt_correction_type multi-scan
_exptl_absorpt_process_details
;
CrysAlisPro, Oxford Diffraction Ltd.,
Version 1.171.33.55 (release 05-01-2010 CrysAlis171 .NET)
(compiled Jan 5 2010,16:28:46)
Empirical absorption correction using spherical harmonics,
implemented in SCALE3 ABSPACK scaling algorithm.
;
_exptl_crystal_density_diffrn 1.381
_exptl_crystal_density_method 'not measured'
_exptl_crystal_F_000 7656
_exptl_crystal_size_max 0.25
_exptl_crystal_size_mid 0.20
_exptl_crystal_size_min 0.15
_refine_diff_density_max 1.929
_refine_diff_density_min -0.940
_refine_diff_density_rms 0.161
_refine_ls_extinction_method none
_refine_ls_goodness_of_fit_ref 1.502
_refine_ls_hydrogen_treatment constr
_refine_ls_matrix_type full
_refine_ls_number_parameters 2175
_refine_ls_number_reflns 32434
_refine_ls_number_restraints 189
_refine_ls_restrained_S_all 1.504
_refine_ls_R_factor_all 0.2003
_refine_ls_R_factor_gt 0.1398
_refine_ls_shift/su_max 0.098
_refine_ls_shift/su_mean 0.001
_refine_ls_structure_factor_coef Fsqd
_refine_ls_weighting_details 'calc w=1/[\s^2^(Fo^2^)+(0.1200P)^2^+24.0000P] where P=(Fo^2^+2Fc^2^)/3'
_refine_ls_weighting_scheme calc
_refine_ls_wR_factor_gt 0.3507
_refine_ls_wR_factor_ref 0.3707
_reflns_number_gt 17397
_reflns_number_total 32434
_reflns_threshold_expression >2sigma(I)
_cod_data_source_file c2nj40452d.txt
_cod_data_source_block ic14328
_cod_depositor_comments
;
The following automatic conversions were performed:

'_symmetry_cell_setting' value 'Monoclinic' changed to 'monoclinic'
according to
/usr/data/users/saulius/automatic-downloads/retrospective/RSC/lib/dictionaries/cif_core.dic
dictionary named 'cif_core.dic' version 2.4.2 from 2011-04-26.

Automatic conversion script
Id: cif_fix_values 2281 2013-09-26 08:29:07Z andrius 
;
_cod_original_cell_volume 17955.2(5)
_cod_original_sg_symbol_H-M P2(1)/n
_cod_original_formula_sum 'C87 H64.50 Cl4 Co2 N15.50 O17.50'
_cod_database_code 7054094

loop_
_symmetry_equiv_pos_as_xyz
'x, y, z'
'-x+1/2, y+1/2, -z+1/2'
'-x, -y, -z'
'x-1/2, -y-1/2, z-1/2'

loop_
_atom_site_label
_atom_site_type_symbol
_atom_site_fract_x
_atom_site_fract_y
_atom_site_fract_z
_atom_site_U_iso_or_equiv
_atom_site_adp_type
_atom_site_occupancy
_atom_site_symmetry_multiplicity
_atom_site_calc_flag
_atom_site_refinement_flags
Co1 Co 0.21319(11) 0.03670(2) 0.73917(7) 0.0291(4) Uani 1 1 d .
Co2 Co 0.18584(11) 0.08382(2) 0.74296(7) 0.0290(4) Uani 1 1 d .
Co3 Co 0.64765(12) 0.16616(2) 0.24357(8) 0.0328(4) Uani 1 1 d .
Co4 Co 0.62546(12) 0.21358(2) 0.22926(8) 0.0320(4) Uani 1 1 d .
N1 N 0.0681(6) 0.03407(11) 0.7662(4) 0.0349(19) Uani 1 1 d .
N2 N 0.0540(6) 0.06655(11) 0.7663(4) 0.0317(18) Uani 1 1 d .
N3 N 0.0572(6) 0.09839(12) 0.7632(4) 0.0345(19) Uani 1 1 d .
N4 N 0.3567(6) 0.04167(11) 0.7140(4) 0.0319(18) Uani 1 1 d .
N5 N 0.3303(6) 0.07377(11) 0.7149(4) 0.0321(18) Uani 1 1 d .
N6 N 0.2903(6) 0.10471(11) 0.7205(4) 0.0320(18) Uani 1 1 d .
N7 N 0.2716(6) 0.01858(11) 0.8234(4) 0.0337(19) Uani 1 1 d .
N8 N 0.2633(5) 0.04958(11) 0.8450(4) 0.0283(17) Uani 1 1 d .
N9 N 0.2482(6) 0.08205(12) 0.8547(4) 0.0342(19) Uani 1 1 d .
N10 N 0.1773(6) 0.01807(11) 0.6496(4) 0.0297(18) Uani 1 1 d .
N11 N 0.1496(5) 0.04947(10) 0.6341(4) 0.0267(17) Uani 1 1 d .
N12 N 0.1260(6) 0.08170(11) 0.6305(4) 0.0307(18) Uani 1 1 d .
N13 N 0.7055(6) 0.17025(11) 0.3533(4) 0.0334(19) Uani 1 1 d .
N14 N 0.6866(6) 0.20264(10) 0.3375(4) 0.0331(19) Uani 1 1 d .
N15 N 0.6636(7) 0.23351(11) 0.3114(4) 0.039(2) Uani 1 1 d .
N16 N 0.5867(6) 0.16531(11) 0.1320(4) 0.039(2) Uani 1 1 d .
N17 N 0.5774(6) 0.19828(11) 0.1274(4) 0.0335(19) Uani 1 1 d .
N18 N 0.5756(6) 0.22992(11) 0.1347(4) 0.036(2) Uani 1 1 d .
N19 N 0.5384(6) 0.14688(12) 0.2678(4) 0.0358(19) Uani 1 1 d .
N20 N 0.5020(6) 0.17822(11) 0.2631(4) 0.0314(18) Uani 1 1 d .
N21 N 0.4790(6) 0.21056(12) 0.2526(4) 0.037(2) Uani 1 1 d .
N22 N 0.7714(6) 0.14963(12) 0.2251(4) 0.039(2) Uani 1 1 d .
N23 N 0.7792(6) 0.18160(12) 0.2134(4) 0.038(2) Uani 1 1 d .
N24 N 0.7724(6) 0.21435(12) 0.2043(4) 0.041(2) Uani 1 1 d .
C1 C 0.0332(8) 0.01768(16) 0.7764(5) 0.040(2) Uani 1 1 d .
H1A H 0.0738 0.0070 0.7711 0.048 Uiso 1 1 calc R
C2 C -0.0630(8) 0.01409(15) 0.7954(5) 0.041(3) Uani 1 1 d .
C3 C -0.0976(9) -0.00502(17) 0.8027(6) 0.055(3) Uani 1 1 d .
H3A H -0.0564 -0.0156 0.7970 0.067 Uiso 1 1 calc R
C4 C -0.1892(10) -0.0076(2) 0.8178(7) 0.066(4) Uani 1 1 d .
H4A H -0.2130 -0.0201 0.8222 0.079 Uiso 1 1 calc R
C5 C -0.2513(10) 0.00800(19) 0.8273(7) 0.065(4) Uani 1 1 d .
H5A H -0.3157 0.0056 0.8381 0.078 Uiso 1 1 calc R
C6 C -0.2202(8) 0.02690(16) 0.8214(6) 0.047(3) Uani 1 1 d .
H6A H -0.2626 0.0372 0.8278 0.056 Uiso 1 1 calc R
C7 C -0.1231(8) 0.03012(16) 0.8053(5) 0.043(3) Uani 1 1 d .
C8 C -0.0848(7) 0.04834(14) 0.7954(5) 0.032(2) Uani 1 1 d .
C9 C 0.0127(7) 0.04979(14) 0.7765(5) 0.032(2) Uani 1 1 d .
C10 C -0.1340(7) 0.06524(15) 0.8020(5) 0.039(3) Uani 1 1 d .
H10A H -0.1988 0.0648 0.8140 0.047 Uiso 1 1 calc R
C11 C -0.0928(7) 0.08301(15) 0.7919(5) 0.036(2) Uani 1 1 d .
C12 C 0.0031(7) 0.08233(14) 0.7748(5) 0.033(2) Uani 1 1 d .
C13 C -0.1374(8) 0.10124(15) 0.7975(5) 0.038(2) Uani 1 1 d .
C14 C -0.2327(8) 0.10398(17) 0.8134(5) 0.047(3) Uani 1 1 d .
H14A H -0.2722 0.0933 0.8211 0.056 Uiso 1 1 calc R
C15 C -0.2696(9) 0.12207(18) 0.8179(6) 0.055(3) Uani 1 1 d .
H15A H -0.3348 0.1237 0.8281 0.066 Uiso 1 1 calc R
C16 C -0.2128(9) 0.13793(17) 0.8077(6) 0.053(3) Uani 1 1 d .
H16A H -0.2385 0.1503 0.8127 0.064 Uiso 1 1 calc R
C17 C -0.1202(8) 0.13579(16) 0.7905(5) 0.046(3) Uani 1 1 d .
H17A H -0.0825 0.1466 0.7814 0.055 Uiso 1 1 calc R
C18 C -0.0821(8) 0.11765(14) 0.7867(5) 0.039(3) Uani 1 1 d .
C19 C 0.0166(8) 0.11487(15) 0.7676(5) 0.040(3) Uani 1 1 d .
H19A H 0.0528 0.1258 0.7578 0.048 Uiso 1 1 calc R
C20 C 0.4134(7) 0.02713(14) 0.7042(5) 0.032(2) Uani 1 1 d .
H20A H 0.3884 0.0147 0.7100 0.039 Uiso 1 1 calc R
C21 C 0.5114(7) 0.02876(14) 0.6853(5) 0.035(2) Uani 1 1 d .
C22 C 0.5638(8) 0.01267(15) 0.6744(6) 0.044(3) Uani 1 1 d .
H22A H 0.5368 0.0005 0.6806 0.053 Uiso 1 1 calc R
C23 C 0.6556(9) 0.01433(17) 0.6543(6) 0.057(3) Uani 1 1 d .
H23A H 0.6922 0.0033 0.6462 0.069 Uiso 1 1 calc R
C24 C 0.6955(9) 0.03279(17) 0.6458(7) 0.058(3) Uani 1 1 d .
H24A H 0.7599 0.0340 0.6335 0.070 Uiso 1 1 calc R
C25 C 0.6423(8) 0.04851(16) 0.6550(6) 0.051(3) Uani 1 1 d .
H25A H 0.6691 0.0607 0.6482 0.061 Uiso 1 1 calc R
C26 C 0.5469(7) 0.04700(14) 0.6747(5) 0.034(2) Uani 1 1 d .
C27 C 0.4855(7) 0.06323(13) 0.6836(4) 0.030(2) Uani 1 1 d .
C28 C 0.3900(7) 0.05971(13) 0.7026(4) 0.027(2) Uani 1 1 d .
C29 C 0.5125(7) 0.08195(14) 0.6739(5) 0.032(2) Uani 1 1 d .
H29A H 0.5737 0.0846 0.6584 0.039 Uiso 1 1 calc R
C30 C 0.4511(7) 0.09693(14) 0.6868(5) 0.033(2) Uani 1 1 d .
C31 C 0.3615(7) 0.09181(14) 0.7063(4) 0.029(2) Uani 1 1 d .
C32 C 0.4715(7) 0.11699(13) 0.6789(5) 0.033(2) Uani 1 1 d .
C33 C 0.5597(8) 0.12459(15) 0.6624(5) 0.039(2) Uani 1 1 d .
H33A H 0.6129 0.1164 0.6559 0.047 Uiso 1 1 calc R
C34 C 0.5684(9) 0.14381(17) 0.6557(6) 0.054(3) Uani 1 1 d .
H34A H 0.6275 0.1487 0.6420 0.065 Uiso 1 1 calc R
C35 C 0.4959(8) 0.15671(16) 0.6678(6) 0.048(3) Uani 1 1 d .
H35A H 0.5055 0.1700 0.6630 0.058 Uiso 1 1 calc R
C36 C 0.4081(8) 0.14958(15) 0.6873(5) 0.043(3) Uani 1 1 d .
H36A H 0.3579 0.1581 0.6971 0.052 Uiso 1 1 calc R
C37 C 0.3950(7) 0.13003(14) 0.6923(5) 0.033(2) Uani 1 1 d .
C38 C 0.3080(7) 0.12270(14) 0.7136(5) 0.032(2) Uani 1 1 d .
H38A H 0.2593 0.1315 0.7236 0.039 Uiso 1 1 calc R
C39 C 0.2946(9) 0.00109(16) 0.8433(6) 0.050(3) Uani 1 1 d .
H39A H 0.2824 -0.0086 0.8082 0.060 Uiso 1 1 calc R
C40 C 0.3370(8) -0.00430(15) 0.9148(5) 0.042(3) Uani 1 1 d .
C41 C 0.3604(10) -0.02317(16) 0.9310(7) 0.058(3) Uani 1 1 d .
H41A H 0.3486 -0.0326 0.8946 0.070 Uiso 1 1 calc R
C42 C 0.4003(9) -0.02812(19) 0.9991(7) 0.060(3) Uani 1 1 d .
H42A H 0.4158 -0.0410 1.0105 0.072 Uiso 1 1 calc R
C43 C 0.4187(10) -0.01403(17) 1.0530(7) 0.060(3) Uani 1 1 d .
H43A H 0.4489 -0.0175 1.1001 0.071 Uiso 1 1 calc R
C44 C 0.3933(9) 0.00444(17) 1.0376(6) 0.052(3) Uani 1 1 d .
H44A H 0.4039 0.0137 1.0744 0.062 Uiso 1 1 calc R
C45 C 0.3525(8) 0.00976(15) 0.9690(5) 0.041(3) Uani 1 1 d .
C46 C 0.3280(7) 0.02942(15) 0.9468(5) 0.038(2) Uani 1 1 d .
C47 C 0.2882(7) 0.03254(14) 0.8741(5) 0.034(2) Uani 1 1 d .
C48 C 0.3407(8) 0.04552(15) 0.9908(5) 0.040(3) Uani 1 1 d .
H48A H 0.3664 0.0441 1.0402 0.048 Uiso 1 1 calc R
C49 C 0.3163(7) 0.06342(15) 0.9632(5) 0.033(2) Uani 1 1 d .
C50 C 0.2753(7) 0.06471(14) 0.8872(5) 0.031(2) Uani 1 1 d .
C51 C 0.3246(7) 0.08065(16) 1.0033(5) 0.041(3) Uani 1 1 d .
C52 C 0.3569(9) 0.08101(18) 1.0779(6) 0.057(3) Uani 1 1 d .
H52A H 0.3748 0.0696 1.1033 0.069 Uiso 1 1 calc R
C53 C 0.3622(9) 0.09801(18) 1.1132(6) 0.056(3) Uani 1 1 d .
H53A H 0.3857 0.0982 1.1633 0.067 Uiso 1 1 calc R
C54 C 0.3342(9) 0.11496(18) 1.0781(6) 0.058(3) Uani 1 1 d .
H54A H 0.3382 0.1266 1.1041 0.069 Uiso 1 1 calc R
C55 C 0.3015(8) 0.11488(16) 1.0072(6) 0.048(3) Uani 1 1 d .
H55A H 0.2831 0.1265 0.9829 0.057 Uiso 1 1 calc R
C56 C 0.2944(7) 0.09771(15) 0.9690(5) 0.037(2) Uani 1 1 d .
C57 C 0.2561(7) 0.09747(15) 0.8917(5) 0.038(2) Uani 1 1 d .
H57A H 0.2364 0.1091 0.8683 0.046 Uiso 1 1 calc R
C58 C 0.1777(7) 0.00044(14) 0.6267(5) 0.035(2) Uani 1 1 d .
H58A H 0.1982 -0.0095 0.6600 0.042 Uiso 1 1 calc R
C59 C 0.1476(7) -0.00424(14) 0.5516(5) 0.036(2) Uani 1 1 d .
C60 C 0.1462(8) -0.02363(15) 0.5317(6) 0.045(3) Uani 1 1 d .
H60A H 0.1650 -0.0332 0.5666 0.054 Uiso 1 1 calc R
C61 C 0.1169(8) -0.02847(16) 0.4604(6) 0.045(3) Uani 1 1 d .
H61A H 0.1137 -0.0414 0.4461 0.055 Uiso 1 1 calc R
C62 C 0.0918(8) -0.01373(17) 0.4090(6) 0.049(3) Uani 1 1 d .
H62A H 0.0741 -0.0170 0.3599 0.059 Uiso 1 1 calc R
C63 C 0.0925(7) 0.00507(16) 0.4286(5) 0.041(3) Uani 1 1 d .
H63A H 0.0747 0.0146 0.3935 0.050 Uiso 1 1 calc R
C64 C 0.1198(7) 0.01014(15) 0.5014(6) 0.038(2) Uani 1 1 d .
C65 C 0.1189(7) 0.02958(14) 0.5274(5) 0.033(2) Uani 1 1 d .
C66 C 0.1489(6) 0.03233(13) 0.6014(5) 0.029(2) Uani 1 1 d .
C67 C 0.0882(7) 0.04560(14) 0.4882(5) 0.033(2) Uani 1 1 d .
H67A H 0.0677 0.0444 0.4380 0.040 Uiso 1 1 calc R
C68 C 0.0862(7) 0.06339(14) 0.5193(5) 0.030(2) Uani 1 1 d .
C69 C 0.1218(6) 0.06468(13) 0.5953(5) 0.028(2) Uani 1 1 d .
C70 C 0.0529(7) 0.08057(14) 0.4821(5) 0.033(2) Uani 1 1 d .
C71 C 0.0123(8) 0.08100(16) 0.4086(5) 0.042(3) Uani 1 1 d .
H71A H 0.0059 0.0697 0.3806 0.051 Uiso 1 1 calc R
C72 C -0.0179(8) 0.09851(17) 0.3785(5) 0.051(3) Uani 1 1 d .
H72A H -0.0418 0.0990 0.3285 0.061 Uiso 1 1 calc R
C73 C -0.0154(8) 0.11520(18) 0.4170(6) 0.051(3) Uani 1 1 d .
H73A H -0.0410 0.1267 0.3947 0.061 Uiso 1 1 calc R
C74 C 0.0251(7) 0.11486(15) 0.4884(6) 0.041(3) Uani 1 1 d .
H74A H 0.0316 0.1263 0.5153 0.050 Uiso 1 1 calc R
C75 C 0.0564(7) 0.09773(15) 0.5213(5) 0.033(2) Uani 1 1 d .
C76 C 0.0957(6) 0.09731(14) 0.5948(5) 0.030(2) Uani 1 1 d .
H76A H 0.1007 0.1090 0.6203 0.036 Uiso 1 1 calc R
C77 C 0.7321(7) 0.15548(14) 0.3950(5) 0.034(2) Uani 1 1 d .
H77A H 0.7252 0.1432 0.3739 0.040 Uiso 1 1 calc R
C78 C 0.7704(7) 0.15659(14) 0.4697(5) 0.035(2) Uani 1 1 d .
C79 C 0.7957(7) 0.13995(15) 0.5095(6) 0.040(3) Uani 1 1 d .
H79A H 0.7908 0.1278 0.4871 0.049 Uiso 1 1 calc R
C80 C 0.8277(9) 0.14169(16) 0.5814(6) 0.056(3) Uani 1 1 d .
H80A H 0.8443 0.1305 0.6091 0.067 Uiso 1 1 calc R
C81 C 0.8368(8) 0.15932(15) 0.6156(5) 0.048(3) Uani 1 1 d .
H81A H 0.8609 0.1599 0.6655 0.057 Uiso 1 1 calc R
C82 C 0.8114(8) 0.17601(16) 0.5779(6) 0.048(3) Uani 1 1 d .
H82A H 0.8164 0.1880 0.6015 0.058 Uiso 1 1 calc R
C83 C 0.7777(7) 0.17466(14) 0.5030(5) 0.035(2) Uani 1 1 d .
C84 C 0.7503(7) 0.19111(14) 0.4578(5) 0.036(2) Uani 1 1 d .
C85 C 0.7144(7) 0.18821(13) 0.3844(5) 0.030(2) Uani 1 1 d .
C86 C 0.7582(8) 0.20980(14) 0.4834(5) 0.038(2) Uani 1 1 d .
H86A H 0.7841 0.2123 0.5322 0.045 Uiso 1 1 calc R
C87 C 0.7276(8) 0.22477(15) 0.4365(6) 0.042(3) Uani 1 1 d .
C88 C 0.6954(7) 0.22010(13) 0.3652(5) 0.032(2) Uani 1 1 d .
C89 C 0.7373(8) 0.24506(14) 0.4562(6) 0.040(2) Uani 1 1 d .
C90 C 0.7758(8) 0.25195(15) 0.5243(5) 0.042(3) Uani 1 1 d .
H90A H 0.7957 0.2433 0.5626 0.051 Uiso 1 1 calc R
C91 C 0.7847(8) 0.27116(16) 0.5356(6) 0.049(3) Uani 1 1 d .
H91A H 0.8120 0.2758 0.5818 0.059 Uiso 1 1 calc R
C92 C 0.7544(9) 0.28398(16) 0.4806(7) 0.057(3) Uani 1 1 d .
H92A H 0.7606 0.2972 0.4897 0.069 Uiso 1 1 calc R
C93 C 0.7155(8) 0.27765(15) 0.4127(6) 0.048(3) Uani 1 1 d .
H93A H 0.6947 0.2864 0.3751 0.057 Uiso 1 1 calc R
C94 C 0.7074(8) 0.25811(15) 0.4005(6) 0.044(3) Uani 1 1 d .
C95 C 0.6721(8) 0.25118(15) 0.3282(6) 0.044(3) Uani 1 1 d .
H95A H 0.6543 0.2603 0.2914 0.053 Uiso 1 1 calc R
C96 C 0.5741(8) 0.14928(15) 0.1001(5) 0.040(3) Uani 1 1 d .
H96A H 0.5883 0.1382 0.1286 0.048 Uiso 1 1 calc R
C97 C 0.5406(7) 0.14657(15) 0.0254(5) 0.038(2) Uani 1 1 d .
C98 C 0.5324(8) 0.12842(16) -0.0035(6) 0.047(3) Uani 1 1 d .
H98A H 0.5480 0.1177 0.0269 0.056 Uiso 1 1 calc R
C99 C 0.5017(9) 0.12570(17) -0.0759(6) 0.050(3) Uani 1 1 d .
H99A H 0.4962 0.1133 -0.0963 0.060 Uiso 1 1 calc R
C100 C 0.4794(9) 0.1417(2) -0.1173(6) 0.062(4) Uani 1 1 d .
H10B H 0.4602 0.1401 -0.1674 0.075 Uiso 1 1 calc R
C101 C 0.4834(8) 0.15988(16) -0.0905(5) 0.046(3) Uani 1 1 d .
H10C H 0.4644 0.1704 -0.1211 0.055 Uiso 1 1 calc R
C102 C 0.5156(7) 0.16250(15) -0.0184(5) 0.039(2) Uani 1 1 d .
C103 C 0.5278(7) 0.18121(14) 0.0174(5) 0.035(2) Uani 1 1 d .
C104 C 0.5632(7) 0.18163(14) 0.0918(5) 0.033(2) Uani 1 1 d .
C105 C 0.5082(7) 0.19802(14) -0.0187(5) 0.036(2) Uani 1 1 d .
H10D H 0.4848 0.1979 -0.0688 0.043 Uiso 1 1 calc R
C106 C 0.5220(7) 0.21505(14) 0.0171(5) 0.035(2) Uani 1 1 d .
C107 C 0.5578(7) 0.21423(14) 0.0905(5) 0.033(2) Uani 1 1 d .
C108 C 0.5039(7) 0.23431(14) -0.0150(5) 0.037(2) Uani 1 1 d .
C109 C 0.4680(8) 0.23719(16) -0.0879(5) 0.043(3) Uani 1 1 d .
H10E H 0.4548 0.2268 -0.1203 0.052 Uiso 1 1 calc R
C110 C 0.4525(9) 0.25600(17) -0.1105(7) 0.055(3) Uani 1 1 d .
H11A H 0.4258 0.2581 -0.1594 0.067 Uiso 1 1 calc R
C111 C 0.4729(10) 0.27158(18) -0.0675(6) 0.061(4) Uani 1 1 d .
H11B H 0.4612 0.2841 -0.0863 0.074 Uiso 1 1 calc R
C112 C 0.5111(9) 0.26873(16) 0.0046(7) 0.057(3) Uani 1 1 d .
H11C H 0.5280 0.2792 0.0357 0.068 Uiso 1 1 calc R
C113 C 0.5244(7) 0.24963(14) 0.0309(5) 0.039(2) Uani 1 1 d .
C114 C 0.5603(8) 0.24670(15) 0.1059(6) 0.041(3) Uani 1 1 d .
H11D H 0.5733 0.2575 0.1359 0.049 Uiso 1 1 calc R
C115 C 0.5155(8) 0.12936(15) 0.2774(5) 0.042(3) Uani 1 1 d .
H11E H 0.5628 0.1198 0.2717 0.050 Uiso 1 1 calc R
C116 C 0.4201(9) 0.12338(16) 0.2966(5) 0.044(3) Uani 1 1 d .
C117 C 0.4037(10) 0.10398(16) 0.3080(5) 0.053(3) Uani 1 1 d .
H11F H 0.4527 0.0948 0.3026 0.064 Uiso 1 1 calc RD
C118 C 0.3149(10) 0.09872(19) 0.3271(6) 0.060(4) Uani 1 1 d .
H11G H 0.3031 0.0858 0.3371 0.072 Uiso 1 1 calc RD
C119 C 0.2425(10) 0.1122(2) 0.3320(6) 0.065(4) Uani 1 1 d .
H11H H 0.1801 0.1082 0.3426 0.078 Uiso 1 1 calc R
C120 C 0.2581(9) 0.13075(18) 0.3221(6) 0.052(3) Uani 1 1 d .
H12A H 0.2080 0.1398 0.3274 0.062 Uiso 1 1 calc R
C121 C 0.3499(8) 0.13696(16) 0.3035(5) 0.043(3) Uani 1 1 d .
C122 C 0.3745(8) 0.15674(15) 0.2941(5) 0.039(3) Uani 1 1 d .
C123 C 0.4692(7) 0.16096(15) 0.2757(5) 0.034(2) Uani 1 1 d .
C124 C 0.3141(8) 0.17232(17) 0.2980(5) 0.045(3) Uani 1 1 d .
H12B H 0.2504 0.1704 0.3106 0.054 Uiso 1 1 calc R
C125 C 0.3430(7) 0.19081(16) 0.2842(5) 0.039(2) Uani 1 1 d .
C126 C 0.4436(7) 0.19299(14) 0.2674(5) 0.032(2) Uani 1 1 d .
C127 C 0.2846(9) 0.20770(19) 0.2847(7) 0.062(4) Uani 1 1 d .
C128 C 0.1890(10) 0.2074(2) 0.3034(10) 0.096(6) Uani 1 1 d .
H12C H 0.1611 0.1958 0.3158 0.115 Uiso 1 1 calc R
C129 C 0.1377(13) 0.2236(2) 0.3038(12) 0.118(4) Uani 1 1 d U
H12D H 0.0720 0.2234 0.3142 0.142 Uiso 1 1 calc R
C130 C 0.1823(13) 0.2414(2) 0.2884(12) 0.122(4) Uani 1 1 d U
H13A H 0.1475 0.2529 0.2915 0.147 Uiso 1 1 calc R
C131 C 0.2727(12) 0.2417(2) 0.2696(11) 0.114(4) Uani 1 1 d U
H13B H 0.2992 0.2532 0.2550 0.137 Uiso 1 1 calc R
C132 C 0.3264(11) 0.2253(2) 0.2715(11) 0.101(4) Uani 1 1 d U
C133 C 0.4236(9) 0.22516(16) 0.2543(6) 0.049(3) Uani 1 1 d .
H13C H 0.4501 0.2371 0.2430 0.059 Uiso 1 1 calc R
C134 C 0.8073(8) 0.13275(14) 0.2202(5) 0.037(2) Uani 1 1 d .
H13D H 0.7689 0.1223 0.2316 0.044 Uiso 1 1 calc R
C135 C 0.9008(8) 0.12880(15) 0.1988(5) 0.042(3) Uani 1 1 d .
C136 C 0.9322(9) 0.10999(16) 0.1926(5) 0.050(3) Uani 1 1 d .
H13E H 0.8904 0.0997 0.2002 0.060 Uiso 1 1 calc R
C137 C 1.0264(10) 0.10676(17) 0.1750(6) 0.056(3) Uani 1 1 d .
H13F H 1.0509 0.0942 0.1726 0.067 Uiso 1 1 calc R
C138 C 1.0833(10) 0.1222(2) 0.1610(6) 0.066(4) Uani 1 1 d .
H13G H 1.1465 0.1196 0.1484 0.079 Uiso 1 1 calc R
C139 C 1.0556(9) 0.14076(18) 0.1640(6) 0.057(3) Uani 1 1 d .
H13H H 1.0976 0.1509 0.1545 0.069 Uiso 1 1 calc R
C140 C 0.9610(9) 0.14402(16) 0.1819(6) 0.048(3) Uani 1 1 d .
C141 C 0.9195(8) 0.16357(17) 0.1872(6) 0.047(3) Uani 1 1 d .
C142 C 0.8278(8) 0.16498(14) 0.2079(5) 0.037(2) Uani 1 1 d .
C143 C 0.9647(9) 0.18014(17) 0.1711(7) 0.058(3) Uani 1 1 d .
H14B H 1.0291 0.1798 0.1585 0.070 Uiso 1 1 calc R
C144 C 0.9161(9) 0.19734(17) 0.1734(7) 0.057(3) Uani 1 1 d .
C145 C 0.8249(8) 0.19778(15) 0.1981(5) 0.041(3) Uani 1 1 d .
C146 C 0.9578(13) 0.2155(2) 0.1546(12) 0.119(4) Uani 1 1 d U
C147 C 1.0399(13) 0.2171(2) 0.1253(12) 0.127(4) Uani 1 1 d U
H14C H 1.0737 0.2063 0.1120 0.152 Uiso 1 1 calc R
C148 C 1.0744(14) 0.2357(2) 0.1151(12) 0.130(4) Uani 1 1 d U
H14D H 1.1391 0.2371 0.1036 0.156 Uiso 1 1 calc R
C149 C 1.0215(13) 0.2517(2) 0.1205(11) 0.128(4) Uani 1 1 d U
H14E H 1.0422 0.2636 0.1041 0.153 Uiso 1 1 calc RD
C150 C 0.9365(13) 0.2503(2) 0.1506(11) 0.120(4) Uani 1 1 d U
H15B H 0.9025 0.2614 0.1615 0.144 Uiso 1 1 calc R
C151 C 0.9005(13) 0.2320(2) 0.1652(12) 0.116(3) Uani 1 1 d U
C152 C 0.8106(11) 0.23042(19) 0.1901(10) 0.103(4) Uani 1 1 d U
H15C H 0.7755 0.2417 0.1969 0.124 Uiso 1 1 calc R
Cl1 Cl 0.55762(19) 0.07017(3) 0.88136(13) 0.0393(6) Uani 1 1 d .
O1 O 0.4953(6) 0.05407(11) 0.8599(4) 0.058(2) Uani 1 1 d .
O2 O 0.5531(7) 0.07497(12) 0.9538(4) 0.065(2) Uani 1 1 d .
O3 O 0.5265(8) 0.08594(12) 0.8354(4) 0.087(3) Uani 1 1 d .
O4 O 0.6585(6) 0.06534(14) 0.8773(6) 0.093(3) Uani 1 1 d .
Cl2 Cl 0.1806(2) -0.08540(5) 0.40552(18) 0.0649(9) Uani 1 1 d .
O5 O 0.2608(6) -0.09179(11) 0.3742(5) 0.062(2) Uani 1 1 d .
O6 O 0.1424(9) -0.06832(14) 0.3784(5) 0.095(3) Uani 1 1 d .
O7 O 0.0982(7) -0.09883(15) 0.3703(5) 0.087(3) Uani 1 1 d .
O8 O 0.1854(9) -0.0905(2) 0.4757(5) 0.122(4) Uani 1 1 d .
Cl3 Cl 0.2724(2) 0.17211(4) 0.09337(14) 0.0502(7) Uani 1 1 d .
O9 O 0.2741(8) 0.16672(14) 0.0209(5) 0.090(3) Uani 1 1 d .
O10 O 0.2883(11) 0.15590(15) 0.1376(5) 0.132(5) Uani 1 1 d .
O11 O 0.3396(8) 0.18750(15) 0.1149(5) 0.090(3) Uani 1 1 d .
O12 O 0.1759(8) 0.17856(17) 0.0994(8) 0.127(5) Uani 1 1 d .
Cl4 Cl 0.5209(3) 0.32718(5) -0.1112(2) 0.0723(10) Uani 1 1 d .
O13 O 0.5813(8) 0.33686(16) -0.1528(6) 0.104(4) Uani 1 1 d .
O14 O 0.4544(9) 0.31412(18) -0.1515(7) 0.131(5) Uani 1 1 d .
O15 O 0.5964(10) 0.31340(18) -0.0664(7) 0.136(5) Uani 1 1 d .
O16 O 0.4959(10) 0.3375(2) -0.0534(7) 0.143(5) Uani 1 1 d .
Cl5 Cl 0.3526(3) 0.20371(5) 0.74191(18) 0.0718(10) Uani 1 1 d .
O17 O 0.3114(9) 0.22184(14) 0.7501(6) 0.104(4) Uani 1 1 d .
O18 O 0.3735(14) 0.20086(19) 0.6766(6) 0.172(8) Uani 1 1 d .
O19 O 0.4294(12) 0.2000(2) 0.7956(6) 0.155(6) Uani 1 1 d .
O20 O 0.2820(13) 0.1891(2) 0.7529(15) 0.253(12) Uani 1 1 d .
Cl6 Cl -0.0497(3) 0.21354(5) 0.7243(2) 0.0727(10) Uani 1 1 d .
O21 O -0.0717(9) 0.19450(13) 0.7334(6) 0.098(4) Uani 1 1 d .
O22 O 0.0578(9) 0.21493(17) 0.7189(8) 0.131(5) Uani 1 1 d .
O23 O -0.0605(12) 0.22415(19) 0.7853(7) 0.150(6) Uani 1 1 d .
O24 O -0.1099(10) 0.22047(16) 0.6665(6) 0.124(5) Uani 1 1 d .
Cl7 Cl 0.8915(3) 0.04338(6) 0.25038(18) 0.0852(13) Uani 1 1 d .
O25 O 0.8864(11) 0.03281(17) 0.1911(6) 0.126(5) Uani 1 1 d .
O26 O 0.7800(10) 0.0373(2) 0.2646(9) 0.156(6) Uani 1 1 d .
O27 O 0.8845(10) 0.06224(15) 0.2470(6) 0.118(4) Uani 1 1 d .
O28 O 0.9464(8) 0.03696(15) 0.3140(5) 0.093(3) Uani 1 1 d .
Cl8 Cl 0.4717(6) 0.03870(8) 0.2344(3) 0.139(3) Uani 1 1 d .
O29 O 0.495(2) 0.0572(3) 0.2423(16) 0.38(2) Uani 1 1 d .
O30 O 0.421(2) 0.0358(3) 0.2923(8) 0.242(12) Uani 1 1 d .
O31 O 0.5384(16) 0.0238(3) 0.2371(11) 0.225(11) Uani 1 1 d .
O32 O 0.4028(12) 0.0373(2) 0.1747(6) 0.145(6) Uani 1 1 d .
N25 N 0.7200(9) 0.10685(17) 0.3510(6) 0.074(3) Uani 1 1 d .
C153 C 0.7172(9) 0.0914(2) 0.3595(6) 0.052(3) Uani 1 1 d .
C154 C 0.7169(12) 0.07086(18) 0.3716(8) 0.083(5) Uani 1 1 d .
H15D H 0.7825 0.0656 0.3684 0.124 Uiso 1 1 calc R
H15E H 0.6667 0.0649 0.3354 0.124 Uiso 1 1 calc R
H15F H 0.7012 0.0683 0.4193 0.124 Uiso 1 1 calc R
N26 N 0.1023(8) 0.14552(16) 0.6508(7) 0.073(3) Uani 1 1 d .
C155 C 0.1000(9) 0.1605(2) 0.6342(6) 0.060(3) Uani 1 1 d .
C156 C 0.0989(14) 0.18104(18) 0.6073(9) 0.097(6) Uani 1 1 d .
H15G H 0.1671 0.1859 0.6133 0.146 Uiso 1 1 calc R
H15H H 0.0597 0.1889 0.6348 0.146 Uiso 1 1 calc R
H15I H 0.0690 0.1814 0.5566 0.146 Uiso 1 1 calc R
N27 N 0.3689(11) 0.0097(2) 0.5376(9) 0.115(5) Uani 1 1 d DU
C157 C 0.3939(12) -0.0067(3) 0.5391(10) 0.096(5) Uani 1 1 d DU
C158 C 0.4236(13) -0.0269(3) 0.5442(10) 0.112(5) Uani 1 1 d DU
H15J H 0.4898 -0.0283 0.5314 0.169 Uiso 1 1 calc R
H15K H 0.3756 -0.0345 0.5115 0.169 Uiso 1 1 calc R
H15L H 0.4250 -0.0314 0.5933 0.169 Uiso 1 1 calc R
N28 N 0.2034(10) 0.14180(19) 0.8424(7) 0.084(4) Uiso 1 1 d .
C159 C 0.1754(13) 0.1557(3) 0.8475(9) 0.091(5) Uiso 1 1 d .
C160 C 0.141(2) 0.1756(4) 0.8535(15) 0.205(12) Uiso 1 1 d .
H16B H 0.1960 0.1834 0.8776 0.308 Uiso 1 1 calc R
H16C H 0.0864 0.1758 0.8812 0.308 Uiso 1 1 calc R
H16D H 0.1174 0.1808 0.8056 0.308 Uiso 1 1 calc R
N29 N 0.3006(10) 0.1097(2) 0.5311(7) 0.099(4) Uiso 1 1 d .
C161 C 0.2853(11) 0.1254(2) 0.5180(8) 0.077(4) Uiso 1 1 d .
C162 C 0.2651(13) 0.1444(2) 0.5016(9) 0.103(6) Uiso 1 1 d .
H16E H 0.2004 0.1455 0.4704 0.155 Uiso 1 1 calc R
H16F H 0.3168 0.1496 0.4770 0.155 Uiso 1 1 calc R
H16G H 0.2639 0.1516 0.5457 0.155 Uiso 1 1 calc R
N30 N 0.6244(9) 0.10458(18) 0.1637(7) 0.081(4) Uiso 1 1 d .
C163 C 0.6376(12) 0.0899(2) 0.1483(8) 0.081(4) Uiso 1 1 d .
C164 C 0.6489(15) 0.0691(3) 0.1271(11) 0.135(7) Uiso 1 1 d .
H16H H 0.5912 0.0618 0.1364 0.203 Uiso 1 1 calc R
H16I H 0.7095 0.0638 0.1553 0.203 Uiso 1 1 calc R
H16J H 0.6531 0.0683 0.0761 0.203 Uiso 1 1 calc R
N31 N 0.075(3) 0.0440(6) 0.941(2) 0.184(17) Uiso 0.50 1 d P
C165 C 0.098(2) 0.0155(5) 0.9517(17) 0.087(9) Uiso 0.50 1 d P
C166 C 0.106(3) -0.0010(5) 0.9644(19) 0.102(11) Uiso 0.50 1 d P
H16K H 0.1674 -0.0033 0.9985 0.153 Uiso 0.50 1 calc PR
H16L H 0.1091 -0.0080 0.9201 0.153 Uiso 0.50 1 calc PR
H16M H 0.0490 -0.0053 0.9849 0.153 Uiso 0.50 1 calc PR
N32 N -0.246(3) 0.2159(5) 1.0141(18) 0.126(11) Uiso 0.50 1 d PD
C167 C -0.251(5) 0.2327(6) 1.001(3) 0.23(3) Uiso 0.50 1 d PD
C168 C -0.247(4) 0.2534(6) 1.021(3) 0.168(19) Uiso 0.50 1 d PD
H16N H -0.2296 0.2546 1.0734 0.253 Uiso 0.50 1 calc PR
H16O H -0.3121 0.2592 1.0050 0.253 Uiso 0.50 1 calc PR
H16P H -0.1967 0.2598 0.9986 0.253 Uiso 0.50 1 calc PR
O33 O -0.1451(18) 0.1522(4) 0.9851(14) 0.280 Uiso 1 1 d D
C169 C -0.066(2) 0.1809(3) 0.9510(19) 0.263 Uiso 1 1 d D
H16Q H -0.0093 0.1731 0.9712 0.394 Uiso 1 1 calc R
H16R H -0.0573 0.1939 0.9701 0.394 Uiso 1 1 calc RD
H16S H -0.0721 0.1813 0.8988 0.394 Uiso 1 1 calc R
C170 C -0.167(2) 0.1719(4) 0.9719(17) 0.226 Uiso 1 1 d D
H171 H -0.1831 0.1781 1.0152 0.271 Uiso 1 1 calc R
H172 H -0.2232 0.1735 0.9323 0.271 Uiso 1 1 calc R
C171 C -0.207(3) 0.1366(4) 1.008(2) 0.295 Uiso 1 1 d D
H173 H -0.2735 0.1388 0.9795 0.354 Uiso 1 1 calc R
H174 H -0.2127 0.1400 1.0576 0.354 Uiso 1 1 calc R
C172 C -0.197(2) 0.1144(4) 1.0104(17) 0.229 Uiso 1 1 d D
H175 H -0.1764 0.1099 0.9664 0.343 Uiso 1 1 calc R
H176 H -0.2617 0.1088 1.0146 0.343 Uiso 1 1 calc R
H177 H -0.1478 0.1107 1.0516 0.343 Uiso 1 1 calc R
O34 O 0.655(3) -0.0588(5) 0.5264(17) 0.216 Uiso 0.50 1 d PD
C173 C 0.568(2) -0.0899(5) 0.5358(10) 0.220 Uiso 0.50 1 d PD
H17B H 0.6323 -0.0947 0.5270 0.330 Uiso 0.50 1 calc PR
H17C H 0.5144 -0.0963 0.5034 0.330 Uiso 0.50 1 calc PR
H17D H 0.5610 -0.0926 0.5854 0.330 Uiso 0.50 1 calc PR
C174 C 0.561(2) -0.0680(5) 0.522(2) 0.133 Uiso 0.50 1 d PD
H17E H 0.5220 -0.0657 0.4742 0.160 Uiso 0.50 1 calc PR
H17F H 0.5252 -0.0621 0.5577 0.160 Uiso 0.50 1 calc PR
C175 C 0.709(3) -0.0500(6) 0.591(2) 0.156 Uiso 0.50 1 d PD
H17G H 0.6506 -0.0455 0.6107 0.187 Uiso 0.50 1 calc PR
H17H H 0.7314 -0.0386 0.5679 0.187 Uiso 0.50 1 calc PR
C176 C 0.785(3) -0.0491(4) 0.661(2) 0.163 Uiso 0.50 1 d PD
H17I H 0.7709 -0.0591 0.6933 0.244 Uiso 0.50 1 calc PR
H17J H 0.7805 -0.0366 0.6834 0.244 Uiso 0.50 1 calc PR
H17K H 0.8523 -0.0508 0.6500 0.244 Uiso 0.50 1 calc PR
O35 O 0.4850(19) 0.2277(4) 0.4288(13) 0.126 Uiso 0.50 1 d PD
C177 C 0.421(4) 0.2633(4) 0.444(3) 0.185 Uiso 0.50 1 d PD
H17L H 0.3835 0.2648 0.3956 0.277 Uiso 0.50 1 calc PR
H17M H 0.4555 0.2751 0.4596 0.277 Uiso 0.50 1 calc PR
H17N H 0.3744 0.2601 0.4768 0.277 Uiso 0.50 1 calc PR
C178 C 0.498(3) 0.2468(5) 0.4449(16) 0.200 Uiso 0.50 1 d PD
H17O H 0.5436 0.2514 0.4133 0.240 Uiso 0.50 1 calc PR
H17P H 0.5365 0.2471 0.4939 0.240 Uiso 0.50 1 calc PR
C179 C 0.451(4) 0.2098(6) 0.451(3) 0.204 Uiso 0.50 1 d PD
H17Q H 0.5098 0.2023 0.4443 0.245 Uiso 0.50 1 calc PR
H17R H 0.4025 0.2072 0.4070 0.245 Uiso 0.50 1 calc PR
C180 C 0.409(5) 0.1958(8) 0.500(3) 0.258 Uiso 0.50 1 d PD
H18A H 0.4330 0.1993 0.5501 0.388 Uiso 0.50 1 calc PR
H18B H 0.4308 0.1829 0.4912 0.388 Uiso 0.50 1 calc PR
H18C H 0.3362 0.1964 0.4906 0.388 Uiso 0.50 1 calc PR
O36 O 0.5222(12) 0.1400(2) 0.4619(9) 0.061(4) Uiso 0.50 1 d P
O37 O 0.4470(16) -0.1118(3) 0.5128(12) 0.096(7) Uiso 0.50 1 d P

loop_
_atom_site_aniso_label
_atom_site_aniso_U_11
_atom_site_aniso_U_22
_atom_site_aniso_U_33
_atom_site_aniso_U_23
_atom_site_aniso_U_13
_atom_site_aniso_U_12
Co1 0.0338(9) 0.0334(9) 0.0209(7) -0.0008(6) 0.0068(6) -0.0021(7)
Co2 0.0310(9) 0.0347(9) 0.0222(8) -0.0008(7) 0.0066(6) -0.0015(7)
Co3 0.0385(9) 0.0344(9) 0.0260(8) 0.0006(7) 0.0064(7) -0.0028(7)
Co4 0.0367(9) 0.0330(9) 0.0272(8) 0.0001(7) 0.0081(7) -0.0024(7)
N1 0.046(5) 0.036(5) 0.024(4) 0.003(3) 0.012(4) -0.006(4)
N2 0.038(5) 0.042(5) 0.017(4) -0.001(3) 0.010(3) -0.003(4)
N3 0.046(5) 0.040(5) 0.019(4) 0.001(3) 0.010(4) -0.005(4)
N4 0.039(5) 0.035(5) 0.022(4) -0.003(3) 0.006(3) -0.005(4)
N5 0.036(5) 0.037(5) 0.022(4) 0.007(3) 0.002(3) 0.003(4)
N6 0.036(5) 0.042(5) 0.020(4) -0.002(3) 0.008(3) 0.003(4)
N7 0.033(5) 0.039(5) 0.029(4) 0.002(4) 0.004(4) -0.003(4)
N8 0.025(4) 0.034(5) 0.028(4) 0.001(3) 0.011(3) 0.000(3)
N9 0.033(5) 0.044(5) 0.029(4) 0.004(4) 0.015(4) -0.004(4)
N10 0.033(5) 0.032(4) 0.025(4) -0.003(3) 0.010(3) -0.003(4)
N11 0.029(4) 0.031(4) 0.021(4) -0.001(3) 0.005(3) -0.001(3)
N12 0.029(4) 0.036(5) 0.029(4) -0.001(4) 0.008(3) -0.002(4)
N13 0.036(5) 0.036(5) 0.030(4) -0.003(4) 0.010(4) -0.003(4)
N14 0.044(5) 0.023(4) 0.034(5) -0.001(3) 0.012(4) -0.002(4)
N15 0.053(6) 0.033(5) 0.033(5) -0.001(4) 0.012(4) -0.008(4)
N16 0.045(5) 0.031(5) 0.045(5) -0.003(4) 0.018(4) -0.004(4)
N17 0.034(5) 0.039(5) 0.031(4) 0.002(4) 0.017(4) -0.002(4)
N18 0.032(5) 0.039(5) 0.040(5) -0.003(4) 0.016(4) 0.001(4)
N19 0.040(5) 0.041(5) 0.025(4) 0.003(4) 0.005(4) -0.005(4)
N20 0.027(4) 0.041(5) 0.024(4) 0.003(3) -0.002(3) -0.004(4)
N21 0.044(5) 0.039(5) 0.028(4) -0.001(4) 0.006(4) 0.003(4)
N22 0.047(5) 0.039(5) 0.029(4) 0.009(4) 0.004(4) -0.007(4)
N23 0.039(5) 0.044(5) 0.029(4) 0.000(4) 0.005(4) -0.002(4)
N24 0.050(6) 0.040(5) 0.034(5) -0.001(4) 0.012(4) 0.000(4)
C1 0.037(6) 0.052(7) 0.032(5) -0.002(5) 0.012(5) -0.004(5)
C2 0.039(6) 0.048(7) 0.040(6) 0.002(5) 0.012(5) -0.015(5)
C3 0.066(9) 0.052(7) 0.052(7) 0.000(6) 0.019(6) -0.008(6)
C4 0.064(9) 0.071(9) 0.072(9) -0.003(7) 0.039(8) -0.023(7)
C5 0.069(9) 0.072(9) 0.062(8) 0.000(7) 0.033(7) -0.023(7)
C6 0.045(7) 0.058(7) 0.044(6) 0.002(5) 0.023(5) -0.012(6)
C7 0.048(7) 0.054(7) 0.032(6) -0.002(5) 0.019(5) -0.008(5)
C8 0.041(6) 0.034(6) 0.022(5) -0.003(4) 0.005(4) -0.003(5)
C9 0.039(6) 0.037(6) 0.019(5) -0.005(4) 0.005(4) -0.008(5)
C10 0.030(6) 0.063(7) 0.027(5) -0.002(5) 0.012(4) -0.011(5)
C11 0.036(6) 0.049(6) 0.024(5) 0.002(4) 0.005(4) 0.005(5)
C12 0.034(6) 0.043(6) 0.020(5) 0.006(4) 0.005(4) -0.001(5)
C13 0.038(6) 0.060(7) 0.018(5) 0.004(4) 0.007(4) 0.005(5)
C14 0.054(7) 0.057(7) 0.031(6) 0.007(5) 0.014(5) 0.015(6)
C15 0.048(7) 0.078(9) 0.040(7) 0.011(6) 0.014(6) 0.022(7)
C16 0.070(9) 0.056(8) 0.035(6) 0.006(5) 0.014(6) 0.026(7)
C17 0.054(7) 0.056(7) 0.029(6) 0.007(5) 0.011(5) 0.008(6)
C18 0.049(7) 0.040(6) 0.031(5) 0.002(4) 0.010(5) 0.012(5)
C19 0.041(6) 0.047(7) 0.029(5) 0.005(5) -0.002(5) -0.002(5)
C20 0.035(6) 0.033(6) 0.027(5) -0.003(4) 0.003(4) -0.003(4)
C21 0.036(6) 0.042(6) 0.027(5) 0.003(4) 0.005(4) 0.009(5)
C22 0.048(7) 0.037(6) 0.050(7) -0.005(5) 0.013(5) 0.005(5)
C23 0.060(8) 0.056(8) 0.058(8) -0.001(6) 0.017(6) 0.014(6)
C24 0.052(8) 0.051(8) 0.080(9) -0.003(6) 0.034(7) 0.004(6)
C25 0.050(7) 0.045(7) 0.062(8) -0.004(6) 0.025(6) -0.002(6)
C26 0.032(6) 0.041(6) 0.030(5) 0.000(4) 0.007(4) 0.005(5)
C27 0.036(6) 0.038(6) 0.017(4) -0.004(4) 0.005(4) -0.002(4)
C28 0.034(5) 0.030(5) 0.019(4) -0.005(4) 0.009(4) -0.002(4)
C29 0.031(5) 0.048(6) 0.020(5) -0.004(4) 0.009(4) -0.005(5)
C30 0.037(6) 0.039(6) 0.023(5) -0.003(4) 0.006(4) -0.005(5)
C31 0.028(5) 0.041(6) 0.017(4) -0.002(4) 0.000(4) -0.005(4)
C32 0.034(6) 0.036(6) 0.025(5) 0.002(4) -0.003(4) 0.001(4)
C33 0.038(6) 0.049(7) 0.035(6) 0.001(5) 0.016(5) -0.010(5)
C34 0.049(7) 0.054(8) 0.063(8) -0.002(6) 0.019(6) -0.017(6)
C35 0.049(7) 0.046(7) 0.050(7) -0.003(5) 0.008(6) -0.009(6)
C36 0.058(7) 0.041(6) 0.029(5) 0.004(5) -0.001(5) -0.001(5)
C37 0.040(6) 0.037(6) 0.022(5) 0.001(4) 0.001(4) -0.004(5)
C38 0.035(6) 0.033(6) 0.027(5) -0.009(4) 0.000(4) -0.001(4)
C39 0.076(9) 0.043(7) 0.037(6) 0.001(5) 0.024(6) -0.007(6)
C40 0.054(7) 0.045(6) 0.029(6) 0.009(5) 0.007(5) 0.004(5)
C41 0.085(10) 0.040(7) 0.051(7) 0.005(6) 0.015(7) 0.008(6)
C42 0.060(8) 0.062(8) 0.058(8) 0.025(7) 0.008(6) 0.013(7)
C43 0.080(9) 0.059(8) 0.045(7) 0.017(6) 0.025(7) 0.022(7)
C44 0.061(8) 0.066(8) 0.030(6) 0.013(5) 0.013(5) 0.019(6)
C45 0.050(7) 0.048(6) 0.029(5) 0.007(5) 0.022(5) 0.003(5)
C46 0.037(6) 0.049(6) 0.026(5) 0.006(5) 0.000(4) 0.007(5)
C47 0.036(6) 0.049(6) 0.019(5) -0.002(4) 0.011(4) -0.009(5)
C48 0.043(6) 0.058(7) 0.019(5) -0.008(5) 0.003(4) 0.003(5)
C49 0.022(5) 0.052(6) 0.026(5) 0.001(4) 0.011(4) 0.007(4)
C50 0.025(5) 0.049(6) 0.021(5) -0.005(4) 0.006(4) -0.002(4)
C51 0.034(6) 0.058(7) 0.030(5) -0.009(5) 0.004(4) -0.007(5)
C52 0.071(9) 0.066(8) 0.037(6) -0.012(6) 0.014(6) 0.003(7)
C53 0.065(8) 0.070(9) 0.028(6) -0.019(6) -0.006(5) 0.007(7)
C54 0.076(9) 0.059(8) 0.039(7) -0.027(6) 0.011(6) -0.006(7)
C55 0.054(7) 0.043(7) 0.046(7) -0.013(5) 0.009(6) 0.001(5)
C56 0.029(5) 0.054(7) 0.028(5) -0.011(5) 0.002(4) -0.005(5)
C57 0.041(6) 0.048(6) 0.024(5) -0.010(5) 0.002(4) -0.008(5)
C58 0.035(6) 0.037(6) 0.035(5) -0.002(4) 0.009(4) -0.007(5)
C59 0.027(5) 0.040(6) 0.044(6) -0.015(5) 0.014(5) -0.004(4)
C60 0.042(6) 0.044(7) 0.055(7) -0.014(5) 0.021(5) -0.002(5)
C61 0.039(6) 0.048(7) 0.055(7) -0.020(6) 0.022(5) -0.004(5)
C62 0.029(6) 0.068(8) 0.050(7) -0.028(6) 0.007(5) 0.001(5)
C63 0.035(6) 0.061(7) 0.031(5) -0.013(5) 0.014(5) 0.005(5)
C64 0.026(5) 0.045(6) 0.045(6) -0.012(5) 0.016(5) -0.007(5)
C65 0.027(5) 0.040(6) 0.032(5) -0.014(4) 0.010(4) 0.000(4)
C66 0.020(5) 0.042(6) 0.025(5) -0.001(4) 0.007(4) -0.005(4)
C67 0.028(5) 0.054(7) 0.017(5) -0.003(4) 0.002(4) -0.006(5)
C68 0.025(5) 0.047(6) 0.019(4) 0.000(4) 0.005(4) -0.002(4)
C69 0.021(5) 0.039(6) 0.026(5) -0.001(4) 0.007(4) -0.008(4)
C70 0.030(5) 0.044(6) 0.025(5) 0.000(4) 0.006(4) -0.001(4)
C71 0.042(6) 0.061(7) 0.022(5) 0.003(5) 0.002(4) -0.004(5)
C72 0.056(7) 0.071(8) 0.020(5) 0.012(5) -0.010(5) -0.006(6)
C73 0.040(7) 0.062(8) 0.047(7) 0.022(6) -0.001(5) -0.005(6)
C74 0.037(6) 0.041(6) 0.047(6) 0.006(5) 0.009(5) -0.004(5)
C75 0.019(5) 0.053(6) 0.028(5) 0.008(5) 0.007(4) -0.006(4)
C76 0.024(5) 0.039(6) 0.030(5) -0.007(4) 0.010(4) -0.002(4)
C77 0.030(5) 0.030(5) 0.042(6) 0.001(4) 0.011(5) -0.004(4)
C78 0.033(6) 0.043(6) 0.029(5) 0.004(4) 0.007(4) -0.005(5)
C79 0.032(6) 0.038(6) 0.051(7) 0.011(5) 0.007(5) -0.006(5)
C80 0.072(9) 0.038(7) 0.055(7) 0.017(6) 0.005(6) 0.010(6)
C81 0.061(8) 0.049(7) 0.026(5) 0.008(5) -0.014(5) -0.011(6)
C82 0.058(8) 0.040(6) 0.048(7) 0.001(5) 0.010(6) -0.002(5)
C83 0.037(6) 0.039(6) 0.025(5) 0.011(4) -0.007(4) -0.003(4)
C84 0.039(6) 0.035(6) 0.035(6) 0.004(4) 0.008(5) 0.003(5)
C85 0.032(5) 0.038(6) 0.021(5) 0.006(4) 0.005(4) -0.004(4)
C86 0.044(6) 0.040(6) 0.027(5) 0.003(4) 0.000(5) -0.004(5)
C87 0.047(7) 0.039(6) 0.040(6) -0.001(5) 0.010(5) -0.005(5)
C88 0.032(6) 0.033(6) 0.032(5) 0.002(4) 0.003(4) -0.005(4)
C89 0.042(6) 0.033(6) 0.043(6) -0.005(5) 0.005(5) 0.002(5)
C90 0.053(7) 0.039(6) 0.034(6) -0.005(5) 0.005(5) -0.001(5)
C91 0.050(7) 0.052(7) 0.048(7) -0.007(6) 0.018(6) -0.001(6)
C92 0.065(8) 0.032(6) 0.074(9) -0.016(6) 0.011(7) -0.005(6)
C93 0.056(7) 0.037(6) 0.048(7) -0.002(5) 0.003(6) 0.003(5)
C94 0.054(7) 0.034(6) 0.045(6) -0.006(5) 0.008(5) 0.000(5)
C95 0.054(7) 0.033(6) 0.049(7) 0.007(5) 0.016(6) 0.000(5)
C96 0.049(7) 0.040(6) 0.032(5) 0.004(5) 0.009(5) 0.003(5)
C97 0.031(6) 0.047(6) 0.037(6) -0.005(5) 0.006(5) -0.002(5)
C98 0.051(7) 0.046(7) 0.041(6) -0.003(5) 0.001(5) -0.005(5)
C99 0.059(8) 0.046(7) 0.043(7) -0.016(5) 0.006(6) -0.003(6)
C100 0.060(8) 0.088(10) 0.034(6) -0.017(7) -0.007(6) 0.003(7)
C101 0.052(7) 0.047(7) 0.033(6) -0.002(5) -0.009(5) 0.003(5)
C102 0.037(6) 0.047(6) 0.035(6) -0.006(5) 0.008(5) 0.001(5)
C103 0.030(6) 0.043(6) 0.033(5) -0.004(5) 0.013(4) -0.001(5)
C104 0.028(5) 0.041(6) 0.030(5) -0.008(4) 0.005(4) 0.000(4)
C105 0.035(6) 0.044(6) 0.030(5) 0.000(5) 0.011(4) 0.000(5)
C106 0.031(6) 0.044(6) 0.029(5) 0.011(4) 0.002(4) -0.005(5)
C107 0.035(6) 0.040(6) 0.026(5) 0.004(4) 0.009(4) -0.002(5)
C108 0.036(6) 0.041(6) 0.033(5) 0.004(5) 0.004(5) -0.001(5)
C109 0.052(7) 0.049(7) 0.027(5) 0.011(5) -0.001(5) -0.005(5)
C110 0.050(7) 0.061(8) 0.052(7) 0.019(6) -0.002(6) -0.009(6)
C111 0.082(10) 0.051(8) 0.046(7) 0.018(6) -0.006(7) -0.015(7)
C112 0.064(8) 0.042(7) 0.059(8) 0.013(6) -0.003(6) -0.005(6)
C113 0.036(6) 0.040(6) 0.037(6) 0.010(5) -0.003(5) -0.007(5)
C114 0.043(6) 0.038(6) 0.042(6) 0.005(5) 0.010(5) -0.002(5)
C115 0.044(7) 0.041(6) 0.039(6) -0.001(5) 0.005(5) -0.006(5)
C116 0.055(7) 0.045(7) 0.031(6) 0.007(5) 0.006(5) -0.013(6)
C117 0.074(9) 0.049(7) 0.034(6) 0.001(5) 0.001(6) -0.025(6)
C118 0.075(9) 0.066(9) 0.035(6) 0.013(6) 0.001(6) -0.029(8)
C119 0.057(9) 0.086(10) 0.049(8) 0.023(7) 0.002(6) -0.024(8)
C120 0.050(7) 0.064(8) 0.038(6) 0.007(6) -0.003(5) -0.022(6)
C121 0.049(7) 0.061(7) 0.018(5) -0.002(5) 0.002(5) -0.018(6)
C122 0.039(6) 0.051(7) 0.028(5) 0.003(5) 0.009(5) -0.016(5)
C123 0.034(6) 0.048(6) 0.017(4) 0.000(4) -0.008(4) -0.007(5)
C124 0.028(6) 0.082(9) 0.028(5) 0.004(5) 0.012(4) -0.005(6)
C125 0.029(6) 0.054(7) 0.036(6) -0.001(5) 0.009(5) -0.006(5)
C126 0.030(5) 0.046(6) 0.020(5) -0.002(4) 0.005(4) 0.005(5)
C127 0.046(8) 0.073(9) 0.078(9) -0.007(7) 0.039(7) 0.009(6)
C128 0.057(9) 0.056(9) 0.192(19) 0.004(10) 0.073(11) 0.004(7)
C129 0.084(7) 0.068(6) 0.222(11) 0.002(7) 0.086(8) 0.001(6)
C130 0.088(7) 0.072(7) 0.225(11) -0.001(7) 0.079(8) 0.007(6)
C131 0.082(7) 0.066(6) 0.215(11) 0.000(7) 0.085(8) 0.002(6)
C132 0.071(7) 0.054(6) 0.202(11) -0.003(7) 0.090(7) 0.003(5)
C133 0.064(8) 0.043(7) 0.042(6) -0.012(5) 0.017(6) -0.006(6)
C134 0.043(6) 0.037(6) 0.029(5) -0.005(4) 0.004(5) -0.001(5)
C135 0.058(7) 0.045(6) 0.023(5) 0.004(4) 0.004(5) 0.014(5)
C136 0.073(9) 0.051(7) 0.024(5) 0.002(5) -0.001(5) 0.014(6)
C137 0.081(10) 0.047(7) 0.046(7) 0.006(6) 0.025(7) 0.022(7)
C138 0.060(9) 0.090(11) 0.047(7) 0.003(7) 0.010(6) 0.029(8)
C139 0.046(7) 0.068(9) 0.061(8) 0.006(6) 0.019(6) 0.019(6)
C140 0.055(7) 0.052(7) 0.039(6) 0.002(5) 0.015(5) 0.003(6)
C141 0.043(7) 0.061(8) 0.037(6) 0.013(5) 0.008(5) 0.014(6)
C142 0.040(6) 0.041(6) 0.029(5) 0.002(4) 0.008(4) 0.004(5)
C143 0.044(7) 0.050(7) 0.083(9) 0.012(7) 0.022(7) -0.002(6)
C144 0.042(7) 0.057(8) 0.081(9) -0.002(7) 0.038(7) 0.000(6)
C145 0.040(6) 0.047(7) 0.035(6) 0.005(5) 0.005(5) -0.001(5)
C146 0.104(6) 0.059(5) 0.225(9) 0.022(6) 0.119(7) 0.000(5)
C147 0.108(7) 0.066(5) 0.238(10) 0.021(6) 0.123(7) 0.003(5)
C148 0.111(7) 0.070(5) 0.240(9) 0.023(6) 0.118(7) -0.001(5)
C149 0.110(7) 0.066(5) 0.237(9) 0.023(6) 0.120(7) -0.001(5)
C150 0.106(6) 0.060(5) 0.226(9) 0.025(6) 0.118(7) -0.002(5)
C151 0.102(6) 0.055(5) 0.223(9) 0.022(6) 0.118(7) 0.000(5)
C152 0.096(7) 0.045(5) 0.201(10) 0.017(6) 0.116(7) -0.001(5)
Cl1 0.0468(15) 0.0387(14) 0.0330(13) 0.0038(10) 0.0081(11) 0.0064(11)
O1 0.063(6) 0.054(5) 0.056(5) -0.001(4) 0.002(4) -0.012(4)
O2 0.097(7) 0.071(6) 0.027(4) -0.001(4) 0.004(4) -0.010(5)
O3 0.157(10) 0.047(5) 0.047(5) 0.008(4) -0.011(6) 0.025(6)
O4 0.045(6) 0.086(7) 0.159(10) -0.012(7) 0.054(6) -0.005(5)
Cl2 0.060(2) 0.075(2) 0.070(2) 0.0274(17) 0.0379(17) 0.0178(17)
O5 0.054(5) 0.059(5) 0.079(6) -0.007(5) 0.028(5) 0.004(4)
O6 0.143(10) 0.070(6) 0.069(7) -0.006(5) 0.008(6) 0.044(7)
O7 0.068(7) 0.105(8) 0.082(7) 0.000(6) -0.003(5) -0.026(6)
O8 0.103(9) 0.206(14) 0.052(6) -0.001(8) 0.003(6) 0.023(9)
Cl3 0.0609(18) 0.0523(17) 0.0396(14) 0.0116(12) 0.0151(13) 0.0176(14)
O9 0.130(9) 0.090(7) 0.051(6) -0.012(5) 0.021(6) -0.017(6)
O10 0.257(16) 0.078(7) 0.050(6) 0.025(5) -0.005(8) 0.059(9)
O11 0.092(8) 0.119(9) 0.054(6) 0.000(6) -0.003(5) -0.042(7)
O12 0.071(7) 0.115(9) 0.217(14) -0.003(9) 0.084(9) 0.007(7)
Cl4 0.069(2) 0.061(2) 0.097(3) -0.0005(19) 0.041(2) -0.0005(17)
O13 0.095(8) 0.120(9) 0.112(9) 0.001(7) 0.056(7) -0.021(7)
O14 0.117(10) 0.127(10) 0.121(10) 0.069(8) -0.064(8) -0.057(8)
O15 0.141(12) 0.123(10) 0.125(11) 0.006(8) -0.035(9) 0.059(9)
O16 0.127(11) 0.216(15) 0.103(10) 0.005(10) 0.070(9) 0.000(10)
Cl5 0.091(3) 0.065(2) 0.057(2) -0.0096(16) 0.0043(18) 0.0111(19)
O17 0.135(10) 0.064(7) 0.120(9) 0.007(6) 0.042(8) 0.019(7)
O18 0.33(2) 0.132(11) 0.065(8) 0.008(7) 0.065(11) 0.125(13)
O19 0.201(15) 0.167(13) 0.066(8) -0.028(8) -0.069(9) 0.068(11)
O20 0.141(15) 0.135(14) 0.50(4) 0.019(18) 0.09(2) -0.052(12)
Cl6 0.086(3) 0.060(2) 0.069(2) -0.0144(17) 0.0034(19) -0.0055(18)
O21 0.131(10) 0.061(6) 0.088(8) 0.003(5) -0.025(7) -0.026(6)
O22 0.079(8) 0.103(9) 0.214(15) -0.054(9) 0.033(9) -0.014(7)
O23 0.218(16) 0.116(10) 0.101(10) -0.053(8) -0.015(10) 0.044(10)
O24 0.151(11) 0.096(8) 0.094(8) 0.015(7) -0.069(8) -0.021(8)
Cl7 0.114(3) 0.077(3) 0.052(2) -0.0220(18) -0.021(2) 0.042(2)
O25 0.176(13) 0.110(9) 0.082(8) -0.040(7) -0.011(8) -0.007(9)
O26 0.084(9) 0.146(12) 0.239(18) -0.028(12) 0.028(10) -0.022(9)
O27 0.179(13) 0.072(8) 0.097(9) 0.014(6) 0.002(8) -0.035(8)
O28 0.099(8) 0.107(8) 0.061(6) 0.025(6) -0.020(5) -0.035(6)
Cl8 0.244(8) 0.097(4) 0.062(3) 0.014(3) -0.016(4) -0.060(4)
O29 0.41(4) 0.129(15) 0.48(4) 0.13(2) -0.28(3) -0.14(2)
O30 0.45(3) 0.196(18) 0.087(11) 0.027(12) 0.053(16) 0.14(2)
O31 0.24(2) 0.24(2) 0.23(2) 0.144(18) 0.158(18) 0.075(18)
O32 0.197(15) 0.153(12) 0.068(8) -0.016(8) -0.028(9) -0.036(11)
N25 0.079(9) 0.065(8) 0.072(8) 0.029(6) -0.007(6) 0.000(7)
C153 0.054(8) 0.065(9) 0.037(6) 0.005(6) 0.004(5) -0.002(7)
C154 0.105(12) 0.049(8) 0.087(11) -0.009(8) -0.006(9) -0.008(8)
N26 0.062(8) 0.053(7) 0.095(9) 0.015(7) -0.013(6) -0.001(6)
C155 0.057(8) 0.080(10) 0.039(7) -0.005(7) -0.006(6) 0.007(7)
C156 0.155(17) 0.043(8) 0.096(12) -0.012(8) 0.028(11) -0.007(9)
N27 0.071(9) 0.135(12) 0.126(10) -0.001(11) -0.016(8) -0.003(9)
C157 0.055(9) 0.129(13) 0.103(10) 0.004(12) 0.008(8) -0.009(10)
C158 0.079(10) 0.130(12) 0.121(11) 0.011(11) -0.004(9) 0.005(10)

loop_
_atom_type_symbol
_atom_type_description
_atom_type_scat_dispersion_real
_atom_type_scat_dispersion_imag
_atom_type_scat_source
C C 0.0181 0.0091 'International Tables Vol C Tables 4.2.6.8 and 6.1.1.4'
H H 0.0000 0.0000 'International Tables Vol C Tables 4.2.6.8 and 6.1.1.4'
N N 0.0311 0.0180 'International Tables Vol C Tables 4.2.6.8 and 6.1.1.4'
O O 0.0492 0.0322 'International Tables Vol C Tables 4.2.6.8 and 6.1.1.4'
Cl Cl 0.3639 0.7018 'International Tables Vol C Tables 4.2.6.8 and 6.1.1.4'
Co Co -2.3653 3.6143 'International Tables Vol C Tables 4.2.6.8 and 6.1.1.4'

loop_
_geom_angle_atom_site_label_1
_geom_angle_atom_site_label_2
_geom_angle_atom_site_label_3
_geom_angle
N7 Co1 N4 91.4(3)
N7 Co1 N10 104.0(3)
N4 Co1 N10 91.0(3)
N7 Co1 N1 90.8(3)
N4 Co1 N1 175.4(3)
N10 Co1 N1 92.3(3)
N7 Co1 N8 62.3(3)
N4 Co1 N8 88.9(3)
N10 Co1 N8 166.2(3)
N1 Co1 N8 88.6(3)
N7 Co1 N11 166.0(3)
N4 Co1 N11 88.1(3)
N10 Co1 N11 62.1(3)
N1 Co1 N11 90.7(3)
N8 Co1 N11 131.7(3)
N3 Co2 N6 107.7(3)
N3 Co2 N9 92.9(3)
N6 Co2 N9 94.0(3)
N3 Co2 N12 91.5(3)
N6 Co2 N12 90.2(3)
N9 Co2 N12 172.6(3)
N3 Co2 N5 169.3(3)
N6 Co2 N5 61.7(3)
N9 Co2 N5 89.9(3)
N12 Co2 N5 86.8(3)
N3 Co2 N2 61.1(3)
N6 Co2 N2 168.7(3)
N9 Co2 N2 88.4(3)
N12 Co2 N2 88.6(3)
N5 Co2 N2 129.4(3)
N13 Co3 N19 91.9(3)
N13 Co3 N22 93.5(3)
N19 Co3 N22 107.1(3)
N13 Co3 N16 173.8(3)
N19 Co3 N16 91.5(3)
N22 Co3 N16 90.5(3)
N13 Co3 N20 88.9(3)
N19 Co3 N20 62.1(3)
N22 Co3 N20 169.0(3)
N16 Co3 N20 88.1(3)
N13 Co3 N23 90.2(3)
N19 Co3 N23 169.1(3)
N22 Co3 N23 62.1(3)
N16 Co3 N23 87.4(3)
N20 Co3 N23 128.7(3)
N15 Co4 N21 92.1(3)
N15 Co4 N24 91.3(3)
N21 Co4 N24 175.7(3)
N15 Co4 N18 105.6(3)
N21 Co4 N18 92.9(3)
N24 Co4 N18 88.7(3)
N15 Co4 N17 167.1(3)
N21 Co4 N17 89.0(3)
N24 Co4 N17 88.3(3)
N18 Co4 N17 61.5(3)
N15 Co4 N14 62.4(3)
N21 Co4 N14 89.6(3)
N24 Co4 N14 89.6(3)
N18 Co4 N14 167.8(3)
N17 Co4 N14 130.5(3)
C1 N1 C9 118.5(9)
C1 N1 Co1 120.1(7)
C9 N1 Co1 121.4(6)
C12 N2 C9 118.4(8)
C12 N2 Co2 91.4(6)
C9 N2 Co2 150.1(7)
C19 N3 C12 118.3(9)
C19 N3 Co2 145.2(7)
C12 N3 Co2 96.6(6)
C20 N4 C28 118.4(8)
C20 N4 Co1 119.4(6)
C28 N4 Co1 122.0(6)
C28 N5 C31 117.4(8)
C28 N5 Co2 150.2(7)
C31 N5 Co2 92.3(6)
C38 N6 C31 118.0(8)
C38 N6 Co2 146.1(7)
C31 N6 Co2 95.9(6)
C39 N7 C47 117.9(9)
C39 N7 Co1 146.5(7)
C47 N7 Co1 95.6(6)
C50 N8 C47 118.2(8)
C50 N8 Co1 150.3(7)
C47 N8 Co1 91.5(6)
C57 N9 C50 120.4(9)
C57 N9 Co2 118.2(7)
C50 N9 Co2 121.3(6)
C58 N10 C66 119.2(8)
C58 N10 Co1 145.9(7)
C66 N10 Co1 94.8(5)
C69 N11 C66 119.2(8)
C69 N11 Co1 149.4(6)
C66 N11 Co1 91.3(5)
C76 N12 C69 119.6(8)
C76 N12 Co2 118.9(6)
C69 N12 Co2 121.5(6)
C77 N13 C85 117.6(8)
C77 N13 Co3 120.2(6)
C85 N13 Co3 122.2(6)
C88 N14 C85 115.6(8)
C88 N14 Co4 92.3(6)
C85 N14 Co4 152.1(6)
C95 N15 C88 117.8(9)
C95 N15 Co4 146.4(8)
C88 N15 Co4 95.7(6)
C96 N16 C104 118.1(9)
C96 N16 Co3 119.5(7)
C104 N16 Co3 122.4(6)
C107 N17 C104 118.1(9)
C107 N17 Co4 93.1(6)
C104 N17 Co4 148.8(7)
C114 N18 C107 118.0(9)
C114 N18 Co4 147.4(7)
C107 N18 Co4 94.5(6)
C115 N19 C123 118.6(9)
C115 N19 Co3 146.6(8)
C123 N19 Co3 94.8(6)
C126 N20 C123 118.8(9)
C126 N20 Co3 150.1(7)
C123 N20 Co3 91.1(6)
C133 N21 C126 119.2(9)
C133 N21 Co4 120.3(8)
C126 N21 Co4 120.5(6)
C134 N22 C142 117.6(9)
C134 N22 Co3 146.5(7)
C142 N22 Co3 95.8(6)
C145 N23 C142 117.3(9)
C145 N23 Co3 151.2(7)
C142 N23 Co3 91.4(6)
C152 N24 C145 119.1(10)
C152 N24 Co4 119.7(8)
C145 N24 Co4 121.1(7)
N1 C1 C2 125.2(10)
C7 C2 C3 121.4(10)
C7 C2 C1 117.6(9)
C3 C2 C1 121.0(10)
C4 C3 C2 118.6(12)
C3 C4 C5 121.5(12)
C6 C5 C4 121.8(12)
C5 C6 C7 118.1(11)
C8 C7 C6 123.5(10)
C8 C7 C2 117.9(9)
C6 C7 C2 118.6(10)
C10 C8 C7 125.0(10)
C10 C8 C9 116.5(9)
C7 C8 C9 118.5(9)
N2 C9 N1 115.7(9)
N2 C9 C8 122.0(9)
N1 C9 C8 122.3(9)
C8 C10 C11 122.9(9)
C10 C11 C12 114.5(9)
C10 C11 C13 127.2(9)
C12 C11 C13 118.3(9)
N2 C12 N3 110.9(8)
N2 C12 C11 125.6(9)
N3 C12 C11 123.5(9)
C14 C13 C18 117.3(10)
C14 C13 C11 124.2(10)
C18 C13 C11 118.5(9)
C15 C14 C13 120.3(11)
C14 C15 C16 120.9(11)
C17 C16 C15 120.3(11)
C16 C17 C18 119.0(11)
C17 C18 C13 122.1(10)
C17 C18 C19 120.3(10)
C13 C18 C19 117.5(9)
N3 C19 C18 123.9(10)
N4 C20 C21 124.4(9)
C22 C21 C26 122.2(10)
C22 C21 C20 120.0(10)
C26 C21 C20 117.7(9)
C21 C22 C23 119.6(11)
C22 C23 C24 119.5(11)
C25 C24 C23 120.4(11)
C24 C25 C26 120.7(11)
C21 C26 C25 117.5(9)
C21 C26 C27 119.1(9)
C25 C26 C27 123.3(9)
C29 C27 C28 118.1(8)
C29 C27 C26 124.2(9)
C28 C27 C26 117.7(9)
N5 C28 N4 115.4(8)
N5 C28 C27 121.9(8)
N4 C28 C27 122.6(8)
C27 C29 C30 120.9(9)
C31 C30 C29 115.8(9)
C31 C30 C32 118.2(9)
C29 C30 C32 125.9(9)
N5 C31 C30 125.8(9)
N5 C31 N6 110.1(8)
C30 C31 N6 124.2(9)
C33 C32 C37 118.1(9)
C33 C32 C30 125.5(9)
C37 C32 C30 116.3(9)
C34 C33 C32 119.4(10)
C33 C34 C35 123.7(10)
C34 C35 C36 118.3(10)
C37 C36 C35 119.7(10)
C36 C37 C38 120.2(9)
C36 C37 C32 120.7(9)
C38 C37 C32 119.0(9)
N6 C38 C37 124.2(9)
N7 C39 C40 124.1(10)
C41 C40 C45 120.4(10)
C41 C40 C39 120.2(11)
C45 C40 C39 119.3(10)
C42 C41 C40 119.7(12)
C41 C42 C43 120.1(12)
C44 C43 C42 120.3(11)
C43 C44 C45 120.6(12)
C44 C45 C40 118.9(10)
C44 C45 C46 124.3(10)
C40 C45 C46 116.7(9)
C48 C46 C47 116.5(9)
C48 C46 C45 126.2(9)
C47 C46 C45 117.3(9)
N8 C47 N7 110.6(8)
N8 C47 C46 124.9(9)
N7 C47 C46 124.5(9)
C49 C48 C46 120.9(9)
C48 C49 C51 125.5(9)
C48 C49 C50 117.3(9)
C51 C49 C50 117.2(9)
N8 C50 N9 116.1(8)
N8 C50 C49 122.3(9)
N9 C50 C49 121.5(9)
C56 C51 C52 118.1(10)
C56 C51 C49 119.5(9)
C52 C51 C49 122.3(11)
C53 C52 C51 119.3(12)
C52 C53 C54 121.9(11)
C55 C54 C53 119.7(11)
C54 C55 C56 120.2(11)
C51 C56 C55 120.7(10)
C51 C56 C57 118.9(9)
C55 C56 C57 120.4(10)
N9 C57 C56 122.5(10)
N10 C58 C59 121.4(9)
C64 C59 C60 121.7(10)
C64 C59 C58 120.3(9)
C60 C59 C58 118.0(10)
C61 C60 C59 119.1(11)
C60 C61 C62 119.1(10)
C63 C62 C61 121.6(10)
C62 C63 C64 119.8(11)
C59 C64 C63 118.7(9)
C59 C64 C65 117.8(9)
C63 C64 C65 123.5(10)
C67 C65 C66 115.9(9)
C67 C65 C64 127.3(9)
C66 C65 C64 116.7(9)
N11 C66 N10 111.6(8)
N11 C66 C65 123.8(9)
N10 C66 C65 124.6(9)
C65 C67 C68 122.4(9)
C67 C68 C70 125.3(8)
C67 C68 C69 117.0(9)
C70 C68 C69 117.6(9)
N11 C69 N12 116.9(8)
N11 C69 C68 121.6(8)
N12 C69 C68 121.5(9)
C75 C70 C71 118.3(9)
C75 C70 C68 118.7(8)
C71 C70 C68 122.9(9)
C72 C71 C70 117.7(10)
C73 C72 C71 123.8(10)
C74 C73 C72 118.5(11)
C73 C74 C75 120.0(11)
C74 C75 C76 120.0(10)
C74 C75 C70 121.6(9)
C76 C75 C70 118.4(9)
N12 C76 C75 124.1(9)
N13 C77 C78 124.8(9)
C79 C78 C83 121.0(9)
C79 C78 C77 120.3(9)
C83 C78 C77 118.6(9)
C80 C79 C78 118.1(10)
C79 C80 C81 122.1(10)
C82 C81 C80 121.2(10)
C81 C82 C83 118.0(10)
C78 C83 C82 119.6(9)
C78 C83 C84 117.4(9)
C82 C83 C84 123.0(9)
C86 C84 C85 118.2(9)
C86 C84 C83 123.1(9)
C85 C84 C83 118.7(9)
N14 C85 N13 113.8(8)
N14 C85 C84 123.4(9)
N13 C85 C84 122.8(8)
C84 C86 C87 119.3(9)
C88 C87 C86 117.0(9)
C88 C87 C89 118.4(9)
C86 C87 C89 124.3(10)
N14 C88 C87 126.5(9)
N14 C88 N15 109.6(8)
C87 C88 N15 123.9(9)
C90 C89 C94 119.0(9)
C90 C89 C87 125.0(10)
C94 C89 C87 116.0(9)
C91 C90 C89 119.8(10)
C90 C91 C92 121.0(11)
C93 C92 C91 120.7(10)
C92 C93 C94 118.7(11)
C93 C94 C89 120.8(10)
C93 C94 C95 119.4(10)
C89 C94 C95 119.7(9)
N15 C95 C94 124.0(10)
N16 C96 C97 125.7(10)
C98 C97 C102 120.4(10)
C98 C97 C96 120.4(10)
C102 C97 C96 119.1(9)
C99 C98 C97 120.8(11)
C100 C99 C98 117.0(11)
C101 C100 C99 124.0(11)
C100 C101 C102 118.6(11)
C101 C102 C97 119.1(10)
C101 C102 C103 124.7(10)
C97 C102 C103 116.2(9)
C105 C103 C104 119.2(9)
C105 C103 C102 122.7(9)
C104 C103 C102 118.1(9)
N17 C104 N16 116.3(8)
N17 C104 C103 120.9(9)
N16 C104 C103 122.8(9)
C103 C105 C106 120.3(9)
C105 C106 C107 116.9(9)
C105 C106 C108 126.2(9)
C107 C106 C108 116.8(9)
N17 C107 N18 110.8(8)
N17 C107 C106 124.6(9)
N18 C107 C106 124.6(9)
C113 C108 C109 120.6(10)
C113 C108 C106 116.7(9)
C109 C108 C106 122.8(9)
C108 C109 C110 116.7(11)
C111 C110 C109 124.9(11)
C110 C111 C112 118.4(11)
C111 C112 C113 118.7(11)
C108 C113 C112 120.7(10)
C108 C113 C114 120.7(9)
C112 C113 C114 118.7(10)
N18 C114 C113 123.2(10)
N19 C115 C116 123.5(10)
C121 C116 C117 121.9(11)
C121 C116 C115 119.1(10)
C117 C116 C115 119.1(11)
C118 C117 C116 118.2(12)
C117 C118 C119 120.3(12)
C120 C119 C118 121.7(12)
C119 C120 C121 120.0(13)
C116 C121 C120 117.8(11)
C116 C121 C122 118.4(10)
C120 C121 C122 123.8(11)
C124 C122 C123 115.0(9)
C124 C122 C121 127.0(10)
C123 C122 C121 118.0(10)
N20 C123 N19 112.0(8)
N20 C123 C122 125.5(10)
N19 C123 C122 122.5(9)
C122 C124 C125 122.5(9)
C124 C125 C127 126.6(10)
C124 C125 C126 116.2(9)
C127 C125 C126 117.2(10)
N20 C126 N21 117.3(9)
N20 C126 C125 121.9(9)
N21 C126 C125 120.8(9)
C132 C127 C128 118.6(12)
C132 C127 C125 119.2(11)
C128 C127 C125 122.1(12)
C129 C128 C127 119.9(14)
C128 C129 C130 119.8(15)
C131 C130 C129 120.5(16)
C130 C131 C132 119.7(15)
C131 C132 C127 121.2(13)
C131 C132 C133 121.3(13)
C127 C132 C133 117.3(12)
N21 C133 C132 126.2(11)
N22 C134 C135 124.4(10)
C136 C135 C140 119.7(11)
C136 C135 C134 120.5(11)
C140 C135 C134 119.8(10)
C135 C136 C137 118.6(12)
C138 C137 C136 119.0(11)
C139 C138 C137 125.0(12)
C138 C139 C140 116.0(12)
C139 C140 C135 121.4(11)
C139 C140 C141 122.6(11)
C135 C140 C141 115.9(10)
C142 C141 C143 117.7(11)
C142 C141 C140 117.2(10)
C143 C141 C140 125.0(10)
N23 C142 C141 124.3(10)
N23 C142 N22 110.6(9)
C141 C142 N22 125.1(10)
C141 C143 C144 119.9(11)
C143 C144 C145 119.2(11)
C143 C144 C146 123.0(11)
C145 C144 C146 117.7(11)
N23 C145 N24 115.2(9)
N23 C145 C144 121.4(10)
N24 C145 C144 123.3(10)
C147 C146 C151 120.2(13)
C147 C146 C144 124.4(14)
C151 C146 C144 115.3(12)
C146 C147 C148 117.3(15)
C149 C148 C147 124.4(15)
C148 C149 C150 118.0(15)
C149 C150 C151 119.2(15)
C152 C151 C150 119.5(13)
C152 C151 C146 121.0(13)
C150 C151 C146 119.4(13)
N24 C152 C151 123.4(13)
O2 Cl1 O3 110.3(5)
O2 Cl1 O4 107.8(6)
O3 Cl1 O4 109.9(7)
O2 Cl1 O1 109.9(5)
O3 Cl1 O1 109.8(6)
O4 Cl1 O1 109.1(5)
O8 Cl2 O6 123.1(7)
O8 Cl2 O5 114.5(7)
O6 Cl2 O5 113.3(6)
O8 Cl2 O7 100.0(7)
O6 Cl2 O7 99.8(7)
O5 Cl2 O7 100.7(6)
O10 Cl3 O12 105.2(8)
O10 Cl3 O9 109.4(6)
O12 Cl3 O9 109.2(8)
O10 Cl3 O11 114.4(7)
O12 Cl3 O11 107.2(7)
O9 Cl3 O11 111.1(6)
O16 Cl4 O13 115.4(8)
O16 Cl4 O14 122.5(9)
O13 Cl4 O14 113.1(8)
O16 Cl4 O15 97.0(8)
O13 Cl4 O15 102.1(8)
O14 Cl4 O15 101.3(7)
O18 Cl5 O19 114.2(10)
O18 Cl5 O17 112.9(7)
O19 Cl5 O17 111.2(8)
O18 Cl5 O20 106.2(14)
O19 Cl5 O20 101.9(13)
O17 Cl5 O20 109.6(10)
O24 Cl6 O21 109.7(7)
O24 Cl6 O23 110.1(9)
O21 Cl6 O23 110.7(8)
O24 Cl6 O22 113.1(9)
O21 Cl6 O22 107.9(7)
O23 Cl6 O22 105.2(9)
O27 Cl7 O25 121.3(8)
O27 Cl7 O28 113.0(7)
O25 Cl7 O28 119.6(8)
O27 Cl7 O26 102.0(8)
O25 Cl7 O26 94.3(9)
O28 Cl7 O26 98.7(8)
O29 Cl8 O32 106.3(12)
O29 Cl8 O31 126.3(18)
O32 Cl8 O31 109.7(13)
O29 Cl8 O30 101.0(19)
O32 Cl8 O30 106.2(13)
O31 Cl8 O30 105.5(10)
N25 C153 C154 178.2(15)
N26 C155 C156 176.8(15)
N27 C157 C158 177(2)
N28 C159 C160 177(2)
N29 C161 C162 179.0(19)
N30 C163 C164 176.2(18)
N32 C167 C168 154(6)
C170 O33 C171 131(2)
O33 C170 C169 105.4(19)
O33 C171 C172 134(3)
C174 O34 C175 124(3)
O34 C174 C173 114(2)
O34 C175 C176 156(4)
C178 O35 C179 146(3)
O35 C178 C177 131(3)
O35 C179 C180 157(4)

loop_
_geom_bond_atom_site_label_1
_geom_bond_atom_site_label_2
_geom_bond_distance
Co1 N7 2.094(8)
Co1 N4 2.122(8)
Co1 N10 2.137(7)
Co1 N1 2.135(8)
Co1 N8 2.204(8)
Co1 N11 2.226(7)
Co2 N3 2.124(8)
Co2 N6 2.139(8)
Co2 N9 2.152(8)
Co2 N12 2.158(8)
Co2 N5 2.242(8)
Co2 N2 2.276(8)
Co3 N13 2.118(8)
Co3 N19 2.123(8)
Co3 N22 2.128(9)
Co3 N16 2.142(9)
Co3 N20 2.249(8)
Co3 N23 2.254(8)
Co4 N15 2.096(8)
Co4 N21 2.130(8)
Co4 N24 2.138(9)
Co4 N18 2.143(8)
Co4 N17 2.213(8)
Co4 N14 2.220(8)
N1 C1 1.274(12)
N1 C9 1.373(12)
N2 C12 1.333(12)
N2 C9 1.334(11)
N3 C19 1.293(12)
N3 C12 1.387(12)
N4 C20 1.314(12)
N4 C28 1.377(11)
N5 C28 1.327(11)
N5 C31 1.357(11)
N6 C38 1.298(11)
N6 C31 1.388(12)
N7 C39 1.309(13)
N7 C47 1.367(11)
N8 C50 1.325(11)
N8 C47 1.339(12)
N9 C57 1.286(12)
N9 C50 1.388(12)
N10 C58 1.314(12)
N10 C66 1.368(11)
N11 C69 1.317(11)
N11 C66 1.355(11)
N12 C76 1.319(11)
N12 C69 1.367(11)
N13 C77 1.320(11)
N13 C85 1.391(12)
N14 C88 1.333(11)
N14 C85 1.361(11)
N15 C95 1.283(12)
N15 C88 1.403(12)
N16 C96 1.277(12)
N16 C104 1.386(12)
N17 C107 1.325(12)
N17 C104 1.349(12)
N18 C114 1.302(12)
N18 C107 1.382(12)
N19 C115 1.291(12)
N19 C123 1.394(12)
N20 C126 1.320(12)
N20 C123 1.329(12)
N21 C133 1.278(13)
N21 C126 1.373(12)
N22 C134 1.293(12)
N22 C142 1.395(12)
N23 C145 1.352(13)
N23 C142 1.357(12)
N24 C152 1.291(14)
N24 C145 1.384(13)
C1 C2 1.442(13)
C2 C7 1.424(15)
C2 C3 1.439(15)
C3 C4 1.341(16)
C4 C5 1.415(17)
C5 C6 1.405(15)
C6 C7 1.427(14)
C7 C8 1.408(14)
C8 C10 1.381(14)
C8 C9 1.439(13)
C10 C11 1.398(14)
C11 C12 1.402(13)
C11 C13 1.430(14)
C13 C14 1.397(14)
C13 C18 1.412(14)
C14 C15 1.377(15)
C15 C16 1.390(16)
C16 C17 1.365(15)
C17 C18 1.384(14)
C18 C19 1.466(14)
C20 C21 1.448(13)
C21 C22 1.372(13)
C21 C26 1.398(13)
C22 C23 1.375(15)
C23 C24 1.428(16)
C24 C25 1.350(15)
C25 C26 1.419(14)
C26 C27 1.443(13)
C27 C29 1.387(13)
C27 C28 1.431(13)
C29 C30 1.393(13)
C30 C31 1.385(13)
C30 C32 1.450(13)
C32 C33 1.400(13)
C32 C37 1.444(13)
C33 C34 1.365(14)
C34 C35 1.390(15)
C35 C36 1.406(15)
C36 C37 1.392(13)
C37 C38 1.416(13)
C39 C40 1.433(14)
C40 C41 1.387(14)
C40 C45 1.416(14)
C41 C42 1.361(16)
C42 C43 1.416(17)
C43 C44 1.363(15)
C44 C45 1.378(14)
C45 C46 1.468(14)
C46 C48 1.400(13)
C46 C47 1.411(12)
C48 C49 1.382(13)
C49 C51 1.425(14)
C49 C50 1.459(12)
C51 C56 1.393(14)
C51 C52 1.410(14)
C52 C53 1.367(15)
C53 C54 1.387(16)
C54 C55 1.345(15)
C55 C56 1.403(13)
C56 C57 1.471(13)
C58 C59 1.452(13)
C59 C64 1.398(14)
C59 C60 1.414(13)
C60 C61 1.386(14)
C61 C62 1.426(15)
C62 C63 1.373(14)
C63 C64 1.414(13)
C64 C65 1.454(13)
C65 C67 1.376(13)
C65 C66 1.408(12)
C67 C68 1.386(13)
C68 C70 1.434(13)
C68 C69 1.444(12)
C70 C75 1.414(13)
C70 C71 1.413(12)
C71 C72 1.390(15)
C72 C73 1.380(16)
C73 C74 1.374(14)
C74 C75 1.390(13)
C75 C76 1.408(12)
C77 C78 1.427(13)
C78 C79 1.404(13)
C78 C83 1.415(13)
C79 C80 1.367(15)
C80 C81 1.394(15)
C81 C82 1.387(14)
C82 C83 1.421(14)
C83 C84 1.452(13)
C84 C86 1.399(13)
C84 C85 1.411(13)
C86 C87 1.397(13)
C87 C88 1.390(13)
C87 C89 1.475(14)
C89 C90 1.398(14)
C89 C94 1.407(14)
C90 C91 1.370(14)
C91 C92 1.388(16)
C92 C93 1.382(15)
C93 C94 1.395(14)
C94 C95 1.458(14)
C96 C97 1.428(13)
C97 C98 1.385(14)
C97 C102 1.402(14)
C98 C99 1.381(14)
C99 C100 1.378(16)
C100 C101 1.372(15)
C101 C102 1.378(13)
C102 C103 1.477(13)
C103 C105 1.370(13)
C103 C104 1.412(13)
C105 C106 1.374(13)
C106 C107 1.398(13)
C106 C108 1.489(13)
C108 C113 1.383(14)
C108 C109 1.401(13)
C109 C110 1.395(15)
C110 C111 1.366(16)
C111 C112 1.394(15)
C112 C113 1.433(14)
C113 C114 1.441(14)
C115 C116 1.472(14)
C116 C121 1.374(15)
C116 C117 1.405(14)
C117 C118 1.373(16)
C118 C119 1.385(18)
C119 C120 1.339(16)
C120 C121 1.426(15)
C121 C122 1.449(14)
C122 C124 1.381(15)
C122 C123 1.426(13)
C124 C125 1.397(15)
C125 C127 1.431(15)
C125 C126 1.469(13)
C127 C132 1.402(17)
C127 C128 1.409(16)
C128 C129 1.339(19)
C129 C130 1.44(2)
C130 C131 1.341(19)
C131 C132 1.361(19)
C132 C133 1.420(16)
C134 C135 1.431(14)
C135 C136 1.401(14)
C135 C140 1.419(15)
C136 C137 1.402(16)
C137 C138 1.386(17)
C138 C139 1.363(17)
C139 C140 1.409(15)
C140 C141 1.496(15)
C141 C142 1.378(14)
C141 C143 1.376(15)
C143 C144 1.383(16)
C144 C145 1.402(14)
C144 C146 1.465(17)
C146 C147 1.337(18)
C146 C151 1.434(19)
C147 C148 1.42(2)
C148 C149 1.35(2)
C149 C150 1.381(19)
C150 C151 1.421(18)
C151 C152 1.392(17)
Cl1 O2 1.427(7)
Cl1 O3 1.431(8)
Cl1 O4 1.434(8)
Cl1 O1 1.433(8)
Cl2 O8 1.369(11)
Cl2 O6 1.374(9)
Cl2 O5 1.404(8)
Cl2 O7 1.534(9)
Cl3 O10 1.410(9)
Cl3 O12 1.416(10)
Cl3 O9 1.431(9)
Cl3 O11 1.433(9)
Cl4 O16 1.404(13)
Cl4 O13 1.409(10)
Cl4 O14 1.421(11)
Cl4 O15 1.558(11)
Cl5 O18 1.332(11)
Cl5 O19 1.357(11)
Cl5 O17 1.413(10)
Cl5 O20 1.445(15)
Cl6 O24 1.345(10)
Cl6 O21 1.389(9)
Cl6 O23 1.405(11)
Cl6 O22 1.492(12)
Cl7 O27 1.330(11)
Cl7 O25 1.340(11)
Cl7 O28 1.385(9)
Cl7 O26 1.646(13)
Cl8 O29 1.343(17)
Cl8 O32 1.349(12)
Cl8 O31 1.383(18)
Cl8 O30 1.41(2)
N25 C153 1.099(14)
C153 C154 1.464(18)
N26 C155 1.102(15)
C155 C156 1.528(19)
N27 C157 1.20(2)
C157 C158 1.48(2)
N28 C159 1.060(18)
C159 C160 1.49(3)
N29 C161 1.147(17)
C161 C162 1.39(2)
N30 C163 1.097(16)
C163 C164 1.53(2)
C165 C166 1.19(4)
N32 C167 1.21(3)
C167 C168 1.50(3)
O33 C170 1.43(2)
O33 C171 1.49(2)
C169 C170 1.62(2)
C171 C172 1.56(2)
O34 C174 1.420(16)
O34 C175 1.456(17)
C173 C174 1.565(17)
C175 C176 1.542(17)
O35 C178 1.38(2)
O35 C179 1.43(2)
C177 C178 1.56(2)
C179 C180 1.53(2)
